data_4070200
loop_
_publ_author_name
'Yuki, Masahiro'
'Miyake, Yoshihiro'
'Nishibayashi, Yoshiaki'

_publ_section_title
;
 Preparation and Protonation of Tungsten- and Molybdenum-Dinitrogen
 Complexes Bearing Bis(dialkylphosphinobenzene)chromiums as Auxiliary
 Ligands
;
_journal_issue 19
_journal_name_full Organometallics
_journal_page_first 5821
_journal_paper_doi 10.1021/om9006467
_journal_volume 28
_journal_year 2009
_chemical_formula_moiety 'C48 H60 Cr N4 O0.50 P4 W '
_chemical_formula_sum 'C48 H60 Cr N4 O0.5 P4 W'
_chemical_formula_weight 1060.77
_space_group_IT_number 14
_symmetry_cell_setting monoclinic
_symmetry_Int_Tables_number 14
_symmetry_space_group_name_Hall '-P 2yn'
_symmetry_space_group_name_H-M 'P 1 21/n 1'
_cell_angle_alpha 90.0000
_cell_angle_beta 97.8723(7)
_cell_angle_gamma 90.0000
_cell_formula_units_Z 4
_cell_length_a 11.0977(3)
_cell_length_b 19.5256(6)
_cell_length_c 21.2340(5)
_cell_measurement_reflns_used 36420
_cell_measurement_temperature 173.1
_cell_measurement_theta_max 27.4
_cell_measurement_theta_min 1.9
_cell_volume 4557.8(2)
_computing_cell_refinement PROCESS-AUTO
_computing_data_collection PROCESS-AUTO
_computing_data_reduction CrystalStructure
_computing_publication_material 'CrystalStructure 3.8'
_computing_structure_refinement CRYSTALS
_computing_structure_solution SIR97
_diffrn_detector_area_resol_mean 10.00
_diffrn_measured_fraction_theta_full 0.993
_diffrn_measured_fraction_theta_max 0.993
_diffrn_measurement_device_type 'Rigaku RAXIS-RAPID'
_diffrn_measurement_method \w
_diffrn_radiation_type 'Mo K\a'
_diffrn_radiation_wavelength 0.71069
_diffrn_reflns_av_R_equivalents 0.119
_diffrn_reflns_limit_h_max 12
_diffrn_reflns_limit_h_min -14
_diffrn_reflns_limit_k_max 25
_diffrn_reflns_limit_k_min -25
_diffrn_reflns_limit_l_max 27
_diffrn_reflns_limit_l_min -27
_diffrn_reflns_number 42313
_diffrn_reflns_theta_full 27.43
_diffrn_reflns_theta_max 27.43
_exptl_absorpt_coefficient_mu 2.943
_exptl_absorpt_correction_T_max 0.790
_exptl_absorpt_correction_T_min 0.540
_exptl_absorpt_correction_type multi-scan
_exptl_absorpt_process_details
;
    Higashi, T. (1995). Program for Absorption Correction.
    Rigaku Corporation, Tokyo, Japan.
;
_exptl_crystal_colour orange
_exptl_crystal_density_diffrn 1.546
_exptl_crystal_density_method 'not measured'
_exptl_crystal_description prism
_exptl_crystal_F_000 2152.00
_exptl_crystal_size_max 0.12
_exptl_crystal_size_mid 0.10
_exptl_crystal_size_min 0.08
_refine_diff_density_max 2.33
_refine_diff_density_min -1.99
_refine_ls_extinction_method none
_refine_ls_goodness_of_fit_ref 1.010
_refine_ls_hydrogen_treatment refall
_refine_ls_number_parameters 581
_refine_ls_number_reflns 10339
_refine_ls_R_factor_gt 0.0435
_refine_ls_shift/su_max 0.0000
_refine_ls_structure_factor_coef Fsqd
_refine_ls_weighting_details 'w = 1/[1.0000\s(Fo^2^)]/(4Fo^2^)'
_refine_ls_weighting_scheme calc
_refine_ls_wR_factor_ref 0.0567
_reflns_number_gt 6338
_reflns_number_total 10349
_reflns_threshold_expression F^2^>2.0\s(F^2^)
_cod_data_source_file om9006467_si_001.cif
_cod_data_source_block '_4_WCr1Et'
_cod_original_formula_sum 'C48 H60 Cr N4 O0.50 P4 W '
_cod_database_code 4070200

loop_
_symmetry_equiv_pos_site_id
_symmetry_equiv_pos_as_xyz
1 +X,+Y,+Z
2 1/2-X,1/2+Y,1/2-Z
3 -X,-Y,-Z
4 1/2+X,1/2-Y,1/2+Z

loop_
_atom_site_label
_atom_site_type_symbol
_atom_site_fract_x
_atom_site_fract_y
_atom_site_fract_z
_atom_site_U_iso_or_equiv
_atom_site_adp_type
_atom_site_occupancy
_atom_site_symmetry_multiplicity
_atom_site_calc_flag
_atom_site_refinement_flags
W(1) W 0.65259(2) 0.214780(10) 0.116890(10) 0.01727(4) Uani 1.00 1 d .
Cr(1) Cr 0.69123(7) 0.28001(5) -0.09552(3) 0.0259(2) Uani 1.00 1 d .
P(1) P 0.74893(12) 0.15673(7) 0.03106(6) 0.0229(3) Uani 1.00 1 d .
P(2) P 0.59094(11) 0.32225(7) 0.05532(6) 0.0212(3) Uani 1.00 1 d .
P(3) P 0.53159(11) 0.24743(8) 0.20117(6) 0.0223(3) Uani 1.00 1 d .
P(4) P 0.73942(12) 0.12510(7) 0.19196(6) 0.0216(3) Uani 1.00 1 d .
O(1) O 0.9233(15) 0.5312(8) -0.0179(6) 0.096(4) Uiso 0.50 1 d P
N(1) N 0.4988(3) 0.1668(2) 0.08088(18) 0.0269(13) Uani 1.00 1 d .
N(2) N 0.4129(4) 0.1398(2) 0.0604(2) 0.0372(14) Uani 1.00 1 d .
N(3) N 0.8044(3) 0.2661(2) 0.15118(17) 0.0212(12) Uani 1.00 1 d .
N(4) N 0.8911(3) 0.2948(2) 0.17078(19) 0.0315(13) Uani 1.00 1 d .
C(1) C 0.7031(4) 0.1823(2) -0.0530(2) 0.0222(14) Uani 1.00 1 d .
C(2) C 0.7833(4) 0.1846(2) -0.1007(2) 0.0251(14) Uani 1.00 1 d .
C(3) C 0.7400(4) 0.2047(2) -0.1627(2) 0.0318(16) Uani 1.00 1 d .
C(4) C 0.6169(4) 0.2231(2) -0.1788(2) 0.0292(15) Uani 1.00 1 d .
C(5) C 0.5367(4) 0.2197(3) -0.1340(2) 0.0279(14) Uani 1.00 1 d .
C(6) C 0.5797(4) 0.1979(2) -0.0718(2) 0.0246(15) Uani 1.00 1 d .
C(7) C 0.6990(5) 0.0652(2) 0.0215(2) 0.0338(17) Uani 1.00 1 d .
C(8) C 0.7572(6) 0.0208(3) -0.0229(2) 0.072(2) Uani 1.00 1 d .
C(9) C 0.9162(5) 0.1427(3) 0.0344(2) 0.064(2) Uani 1.00 1 d .
C(10) C 0.9956(6) 0.1992(4) 0.0470(3) 0.091(3) Uani 1.00 1 d .
C(11) C 0.6556(4) 0.3436(2) -0.0176(2) 0.0240(15) Uani 1.00 1 d .
C(12) C 0.5930(4) 0.3695(2) -0.0744(2) 0.0252(16) Uani 1.00 1 d .
C(13) C 0.6522(5) 0.3838(2) -0.1278(2) 0.0345(17) Uani 1.00 1 d .
C(14) C 0.7777(5) 0.3702(2) -0.1250(2) 0.0367(18) Uani 1.00 1 d .
C(15) C 0.8428(4) 0.3456(2) -0.0688(2) 0.0334(16) Uani 1.00 1 d .
C(16) C 0.7844(4) 0.3333(2) -0.0152(2) 0.0304(16) Uani 1.00 1 d .
C(17) C 0.4299(4) 0.3491(2) 0.0321(2) 0.0276(15) Uani 1.00 1 d .
C(18) C 0.3465(4) 0.2984(2) -0.0074(2) 0.0366(17) Uani 1.00 1 d .
C(19) C 0.6478(4) 0.3985(2) 0.1017(2) 0.0262(15) Uani 1.00 1 d .
C(20) C 0.6109(5) 0.4689(2) 0.0731(2) 0.050(2) Uani 1.00 1 d .
C(21) C 0.4451(4) 0.1761(2) 0.2279(2) 0.0372(17) Uani 1.00 1 d .
C(22) C 0.6025(3) 0.2837(3) 0.27771(19) 0.0228(12) Uani 1.00 1 d .
C(23) C 0.5648(4) 0.2665(2) 0.3355(2) 0.0288(16) Uani 1.00 1 d .
C(24) C 0.6210(4) 0.2937(3) 0.3919(2) 0.0332(16) Uani 1.00 1 d .
C(25) C 0.7167(4) 0.3405(3) 0.3924(2) 0.0358(17) Uani 1.00 1 d .
C(26) C 0.7549(4) 0.3573(2) 0.3351(2) 0.0275(15) Uani 1.00 1 d .
C(27) C 0.6976(4) 0.3291(2) 0.2792(2) 0.0226(14) Uani 1.00 1 d .
C(28) C 0.4032(4) 0.3069(2) 0.1869(2) 0.0286(16) Uani 1.00 1 d .
C(29) C 0.2911(4) 0.2877(3) 0.1547(2) 0.0416(17) Uani 1.00 1 d .
C(30) C 0.1946(5) 0.3330(4) 0.1412(2) 0.056(2) Uani 1.00 1 d .
C(31) C 0.2110(6) 0.4013(4) 0.1594(3) 0.066(2) Uani 1.00 1 d .
C(32) C 0.3192(6) 0.4227(3) 0.1898(2) 0.055(2) Uani 1.00 1 d .
C(33) C 0.4161(5) 0.3775(3) 0.2036(2) 0.0361(18) Uani 1.00 1 d .
C(34) C 0.7929(4) 0.1568(2) 0.2732(2) 0.0347(17) Uani 1.00 1 d .
C(35) C 0.6486(4) 0.0493(2) 0.2077(2) 0.0250(15) Uani 1.00 1 d .
C(36) C 0.5573(4) 0.0252(2) 0.1622(2) 0.0282(15) Uani 1.00 1 d .
C(37) C 0.4823(4) -0.0273(2) 0.1738(2) 0.0308(16) Uani 1.00 1 d .
C(38) C 0.4959(4) -0.0591(2) 0.2328(2) 0.0350(17) Uani 1.00 1 d .
C(39) C 0.5867(4) -0.0355(2) 0.2788(2) 0.0340(17) Uani 1.00 1 d .
C(40) C 0.6635(4) 0.0166(2) 0.2662(2) 0.0330(16) Uani 1.00 1 d .
C(41) C 0.8865(4) 0.0841(2) 0.1823(2) 0.0232(15) Uani 1.00 1 d .
C(42) C 0.9926(4) 0.1230(3) 0.1938(2) 0.0322(16) Uani 1.00 1 d .
C(43) C 1.1063(4) 0.0944(3) 0.1879(2) 0.0410(19) Uani 1.00 1 d .
C(44) C 1.1147(5) 0.0272(3) 0.1691(2) 0.046(2) Uani 1.00 1 d .
C(45) C 1.0104(5) -0.0121(3) 0.1575(2) 0.0433(19) Uani 1.00 1 d .
C(46) C 0.8973(4) 0.0165(2) 0.1651(2) 0.0282(15) Uani 1.00 1 d .
C(47) C 1.0173(19) 0.5092(11) -0.0491(9) 0.069(5) Uiso 0.50 1 d P
C(48) C 1.127(2) 0.4637(13) 0.0010(12) 0.119(9) Uiso 0.50 1 d P
C(49) C 0.9966(15) 0.4520(8) 0.0430(7) 0.062(4) Uiso 0.50 1 d P
C(50) C 0.923(2) 0.5083(12) 0.0561(10) 0.111(8) Uiso 0.50 1 d P
H(1) H 0.8672 0.1703 -0.0896 0.031 Uiso 1.00 1 c R
H(2) H 0.7958 0.2069 -0.1941 0.039 Uiso 1.00 1 c R
H(3) H 0.5884 0.2390 -0.2216 0.035 Uiso 1.00 1 c R
H(4) H 0.4517 0.2315 -0.1457 0.032 Uiso 1.00 1 c R
H(5) H 0.5229 0.1935 -0.0411 0.030 Uiso 1.00 1 c R
H(6) H 0.7174 0.0446 0.0632 0.042 Uiso 1.00 1 c R
H(7) H 0.6119 0.0642 0.0082 0.042 Uiso 1.00 1 c R
H(8) H 0.7087 0.0225 -0.0645 0.085 Uiso 1.00 1 c R
H(9) H 0.7613 -0.0261 -0.0076 0.085 Uiso 1.00 1 c R
H(10) H 0.8387 0.0372 -0.0261 0.085 Uiso 1.00 1 c R
H(11) H 0.9399 0.1103 0.0686 0.075 Uiso 1.00 1 c R
H(12) H 0.9316 0.1229 -0.0056 0.075 Uiso 1.00 1 c R
H(13) H 1.0085 0.2196 0.0068 0.111 Uiso 1.00 1 c R
H(14) H 1.0731 0.1849 0.0700 0.111 Uiso 1.00 1 c R
H(15) H 0.9582 0.2326 0.0721 0.111 Uiso 1.00 1 c R
H(16) H 0.5062 0.3772 -0.0770 0.031 Uiso 1.00 1 c R
H(17) H 0.6076 0.4022 -0.1666 0.042 Uiso 1.00 1 c R
H(18) H 0.8192 0.3787 -0.1616 0.045 Uiso 1.00 1 c R
H(19) H 0.9296 0.3376 -0.0664 0.042 Uiso 1.00 1 c R
H(20) H 0.8324 0.3170 0.0236 0.036 Uiso 1.00 1 c R
H(21) H 0.3957 0.3564 0.0712 0.034 Uiso 1.00 1 c R
H(22) H 0.4307 0.3921 0.0092 0.034 Uiso 1.00 1 c R
H(23) H 0.3487 0.3087 -0.0519 0.043 Uiso 1.00 1 c R
H(24) H 0.2642 0.3041 0.0023 0.043 Uiso 1.00 1 c R
H(25) H 0.3726 0.2515 0.0012 0.043 Uiso 1.00 1 c R
H(26) H 0.6171 0.3959 0.1423 0.031 Uiso 1.00 1 c R
H(27) H 0.7359 0.3960 0.1086 0.031 Uiso 1.00 1 c R
H(28) H 0.6721 0.4837 0.0475 0.058 Uiso 1.00 1 c R
H(29) H 0.6054 0.5019 0.1067 0.058 Uiso 1.00 1 c R
H(30) H 0.5328 0.4653 0.0465 0.058 Uiso 1.00 1 c R
H(31) H 0.3659 0.1733 0.2023 0.046 Uiso 1.00 1 c R
H(32) H 0.4349 0.1815 0.2722 0.046 Uiso 1.00 1 c R
H(33) H 0.4905 0.1346 0.2226 0.046 Uiso 1.00 1 c R
H(34) H 0.4991 0.2339 0.3363 0.034 Uiso 1.00 1 c R
H(35) H 0.5956 0.2805 0.4321 0.040 Uiso 1.00 1 c R
H(36) H 0.7546 0.3603 0.4321 0.042 Uiso 1.00 1 c R
H(37) H 0.8199 0.3904 0.3347 0.033 Uiso 1.00 1 c R
H(38) H 0.7262 0.3414 0.2396 0.028 Uiso 1.00 1 c R
H(39) H 0.2793 0.2403 0.1417 0.050 Uiso 1.00 1 c R
H(40) H 0.1158 0.3174 0.1208 0.067 Uiso 1.00 1 c R
H(41) H 0.1452 0.4339 0.1491 0.081 Uiso 1.00 1 c R
H(42) H 0.3305 0.4704 0.2017 0.065 Uiso 1.00 1 c R
H(43) H 0.4930 0.3930 0.2264 0.044 Uiso 1.00 1 c R
H(44) H 0.8772 0.1713 0.2770 0.042 Uiso 1.00 1 c R
H(45) H 0.7849 0.1203 0.3034 0.041 Uiso 1.00 1 c R
H(46) H 0.7426 0.1953 0.2820 0.042 Uiso 1.00 1 c R
H(47) H 0.5477 0.0468 0.1207 0.034 Uiso 1.00 1 c R
H(48) H 0.4178 -0.0431 0.1417 0.036 Uiso 1.00 1 c R
H(49) H 0.4423 -0.0960 0.2417 0.043 Uiso 1.00 1 c R
H(50) H 0.5965 -0.0587 0.3196 0.041 Uiso 1.00 1 c R
H(51) H 0.7279 0.0310 0.2991 0.039 Uiso 1.00 1 c R
H(52) H 0.9862 0.1709 0.2049 0.038 Uiso 1.00 1 c R
H(53) H 1.1789 0.1220 0.1986 0.049 Uiso 1.00 1 c R
H(54) H 1.1926 0.0074 0.1634 0.056 Uiso 1.00 1 c R
H(55) H 1.0151 -0.0598 0.1452 0.053 Uiso 1.00 1 c R
H(56) H 0.8248 -0.0115 0.1559 0.034 Uiso 1.00 1 c R

loop_
_atom_site_aniso_label
_atom_site_aniso_U_11
_atom_site_aniso_U_22
_atom_site_aniso_U_33
_atom_site_aniso_U_12
_atom_site_aniso_U_13
_atom_site_aniso_U_23
W(1) 0.01940(9) 0.01711(10) 0.01539(9) -0.00190(14) 0.00275(6) -0.00049(13)
Cr(1) 0.0350(4) 0.0234(5) 0.0194(4) -0.0054(5) 0.0041(3) -0.0001(4)
P(1) 0.0253(7) 0.0239(8) 0.0196(6) -0.0013(6) 0.0032(5) -0.0012(6)
P(2) 0.0257(7) 0.0197(8) 0.0183(6) 0.0003(6) 0.0029(5) 0.0003(5)
P(3) 0.0211(6) 0.0271(8) 0.0195(6) -0.0014(6) 0.0057(5) -0.0004(6)
P(4) 0.0250(7) 0.0207(8) 0.0190(6) -0.0005(6) 0.0022(5) 0.0010(6)
N(1) 0.032(2) 0.030(3) 0.018(2) 0.007(2) 0.0040(19) 0.007(2)
N(2) 0.030(2) 0.040(3) 0.039(2) -0.005(2) -0.004(2) 0.007(2)
N(3) 0.028(2) 0.018(2) 0.018(2) 0.010(2) 0.0063(18) -0.0004(17)
N(4) 0.026(2) 0.026(3) 0.041(2) -0.002(2) 0.0008(19) -0.008(2)
C(1) 0.032(3) 0.016(2) 0.019(2) -0.002(2) 0.008(2) -0.005(2)
C(2) 0.030(2) 0.023(3) 0.023(2) -0.001(2) 0.007(2) -0.004(2)
C(3) 0.048(3) 0.025(3) 0.024(2) -0.005(3) 0.013(2) -0.004(2)
C(4) 0.048(3) 0.025(3) 0.014(2) -0.007(3) 0.001(2) -0.002(2)
C(5) 0.035(2) 0.020(3) 0.025(2) -0.004(3) -0.010(2) -0.004(2)
C(6) 0.026(2) 0.024(3) 0.024(2) -0.013(2) 0.005(2) 0.003(2)
C(7) 0.067(4) 0.020(3) 0.018(2) 0.011(3) 0.020(2) 0.001(2)
C(8) 0.084(5) 0.056(5) 0.071(5) 0.012(4) -0.008(4) -0.014(4)
C(9) 0.043(3) 0.118(6) 0.027(3) -0.044(4) -0.010(2) 0.016(3)
C(10) 0.105(6) 0.120(8) 0.051(4) 0.015(6) 0.017(4) 0.013(5)
C(11) 0.035(3) 0.014(3) 0.023(2) -0.009(2) 0.008(2) -0.003(2)
C(12) 0.037(3) 0.012(3) 0.029(3) 0.001(2) 0.014(2) -0.002(2)
C(13) 0.063(4) 0.017(3) 0.025(2) -0.001(3) 0.010(2) 0.001(2)
C(14) 0.060(4) 0.021(3) 0.032(3) -0.013(3) 0.017(2) -0.001(2)
C(15) 0.036(3) 0.037(3) 0.031(2) -0.017(3) 0.019(2) -0.011(2)
C(16) 0.040(3) 0.020(3) 0.029(3) -0.007(2) 0.000(2) -0.006(2)
C(17) 0.026(2) 0.034(3) 0.026(2) 0.005(2) 0.011(2) 0.002(2)
C(18) 0.025(2) 0.037(4) 0.045(3) 0.003(2) -0.004(2) -0.000(2)
C(19) 0.031(2) 0.020(3) 0.028(3) -0.000(2) 0.003(2) -0.002(2)
C(20) 0.066(4) 0.027(3) 0.052(3) -0.005(3) -0.011(3) -0.014(3)
C(21) 0.044(3) 0.030(3) 0.041(3) -0.007(3) 0.017(2) -0.011(2)
C(22) 0.021(2) 0.026(2) 0.020(2) -0.001(3) 0.0010(18) 0.002(2)
C(23) 0.017(2) 0.040(4) 0.029(2) 0.004(2) 0.001(2) 0.007(2)
C(24) 0.033(2) 0.047(4) 0.021(2) 0.003(3) 0.005(2) 0.000(2)
C(25) 0.038(3) 0.042(4) 0.025(2) 0.011(3) -0.005(2) -0.003(2)
C(26) 0.031(3) 0.023(3) 0.028(2) 0.004(2) 0.003(2) -0.001(2)
C(27) 0.028(2) 0.023(3) 0.018(2) 0.008(2) 0.007(2) 0.005(2)
C(28) 0.021(2) 0.046(4) 0.022(2) 0.006(2) 0.012(2) 0.009(2)
C(29) 0.034(2) 0.063(4) 0.029(2) -0.008(4) 0.008(2) 0.006(3)
C(30) 0.023(3) 0.107(6) 0.037(3) 0.001(4) 0.000(2) 0.028(4)
C(31) 0.043(4) 0.113(7) 0.045(4) 0.044(4) 0.012(3) 0.019(4)
C(32) 0.080(5) 0.041(4) 0.041(3) 0.030(4) -0.002(3) 0.002(3)
C(33) 0.042(3) 0.039(4) 0.028(3) 0.017(3) 0.009(2) -0.002(2)
C(34) 0.036(3) 0.040(4) 0.027(2) 0.004(3) 0.000(2) -0.007(2)
C(35) 0.023(2) 0.020(3) 0.032(2) 0.001(2) 0.002(2) -0.001(2)
C(36) 0.031(3) 0.018(3) 0.036(3) 0.005(2) 0.004(2) 0.002(2)
C(37) 0.028(3) 0.021(3) 0.042(3) -0.003(2) -0.002(2) -0.000(2)
C(38) 0.030(3) 0.033(3) 0.046(3) -0.003(2) 0.016(2) -0.001(2)
C(39) 0.044(3) 0.031(3) 0.027(3) 0.002(3) 0.007(2) 0.010(2)
C(40) 0.043(3) 0.026(3) 0.028(3) -0.002(2) -0.002(2) 0.004(2)
C(41) 0.030(3) 0.026(3) 0.014(2) 0.002(2) 0.002(2) 0.004(2)
C(42) 0.025(3) 0.043(4) 0.027(2) -0.001(3) -0.001(2) 0.003(2)
C(43) 0.026(3) 0.061(5) 0.035(3) -0.004(3) 0.002(2) 0.007(3)
C(44) 0.037(3) 0.071(5) 0.032(3) 0.021(3) 0.011(2) 0.001(3)
C(45) 0.045(3) 0.042(4) 0.045(3) 0.019(3) 0.013(2) 0.001(3)
C(46) 0.030(3) 0.025(3) 0.029(2) 0.001(2) 0.004(2) 0.002(2)

loop_
_atom_type_symbol
_atom_type_description
_atom_type_scat_dispersion_real
_atom_type_scat_dispersion_imag
_atom_type_scat_source
C C 0.003 0.002
;
International Tables for Crystallography
(1992, Vol. C, Tables 4.2.6.8 and 6.1.1.4)
;
H H 0.000 0.000
;
International Tables for Crystallography
(1992, Vol. C, Table 6.1.1.4)
;
N N 0.006 0.003
;
International Tables for Crystallography
(1992, Vol. C, Tables 4.2.6.8 and 6.1.1.4)
;
Cr Cr 0.321 0.624
;
International Tables for Crystallography
(1992, Vol. C, Tables 4.2.6.8 and 6.1.1.4)
;
P P 0.102 0.094
;
International Tables for Crystallography
(1992, Vol. C, Tables 4.2.6.8 and 6.1.1.4)
;
W W -0.849 6.872
;
International Tables for Crystallography
(1992, Vol. C, Tables 4.2.6.8 and 6.1.1.4)
;
O O 0.011 0.006
;
International Tables for Crystallography
(1992, Vol. C, Tables 4.2.6.8 and 6.1.1.4)
;

loop_
_geom_angle_atom_site_label_1
_geom_angle_atom_site_label_2
_geom_angle_atom_site_label_3
_geom_angle
_geom_angle_publ_flag
_geom_angle_site_symmetry_1
_geom_angle_site_symmetry_3
P(1) W(1) P(2) 96.43(4) yes . .
P(1) W(1) P(3) 166.98(4) yes . .
P(1) W(1) P(4) 88.92(4) yes . .
P(1) W(1) N(1) 86.37(12) yes . .
P(1) W(1) N(3) 93.96(11) yes . .
P(2) W(1) P(3) 91.44(4) yes . .
P(2) W(1) P(4) 168.34(4) yes . .
P(2) W(1) N(1) 92.02(12) yes . .
P(2) W(1) N(3) 85.82(11) yes . .
P(3) W(1) P(4) 85.30(4) yes . .
P(3) W(1) N(1) 82.99(12) yes . .
P(3) W(1) N(3) 96.95(11) yes . .
P(4) W(1) N(1) 98.67(12) yes . .
P(4) W(1) N(3) 83.47(11) yes . .
N(1) W(1) N(3) 177.84(16) yes . .
C(1) Cr(1) C(2) 39.65(19) yes . .
C(1) Cr(1) C(3) 70.21(18) yes . .
C(1) Cr(1) C(4) 83.10(18) yes . .
C(1) Cr(1) C(5) 70.50(18) yes . .
C(1) Cr(1) C(6) 38.76(18) yes . .
C(1) Cr(1) C(11) 101.55(18) yes . .
C(1) Cr(1) C(12) 130.80(19) yes . .
C(1) Cr(1) C(13) 169.0(2) yes . .
C(1) Cr(1) C(14) 150.0(2) yes . .
C(1) Cr(1) C(15) 115.45(18) yes . .
C(1) Cr(1) C(16) 95.94(18) yes . .
C(2) Cr(1) C(3) 37.77(17) yes . .
C(2) Cr(1) C(4) 68.90(18) yes . .
C(2) Cr(1) C(5) 82.20(19) yes . .
C(2) Cr(1) C(6) 69.66(19) yes . .
C(2) Cr(1) C(11) 133.17(17) yes . .
C(2) Cr(1) C(12) 170.03(18) yes . .
C(2) Cr(1) C(13) 151.3(2) yes . .
C(2) Cr(1) C(14) 117.8(2) yes . .
C(2) Cr(1) C(15) 99.9(2) yes . .
C(2) Cr(1) C(16) 106.47(18) yes . .
C(3) Cr(1) C(4) 38.06(18) yes . .
C(3) Cr(1) C(5) 68.65(19) yes . .
C(3) Cr(1) C(6) 81.40(19) yes . .
C(3) Cr(1) C(11) 170.92(18) yes . .
C(3) Cr(1) C(12) 150.70(17) yes . .
C(3) Cr(1) C(13) 118.98(19) yes . .
C(3) Cr(1) C(14) 101.7(2) yes . .
C(3) Cr(1) C(15) 108.9(2) yes . .
C(3) Cr(1) C(16) 135.84(19) yes . .
C(4) Cr(1) C(5) 37.71(18) yes . .
C(4) Cr(1) C(6) 68.69(18) yes . .
C(4) Cr(1) C(11) 147.13(19) yes . .
C(4) Cr(1) C(12) 116.35(18) yes . .
C(4) Cr(1) C(13) 100.67(19) yes . .
C(4) Cr(1) C(14) 108.68(19) yes . .
C(4) Cr(1) C(15) 136.8(2) yes . .
C(4) Cr(1) C(16) 173.7(2) yes . .
C(5) Cr(1) C(6) 38.46(17) yes . .
C(5) Cr(1) C(11) 112.87(19) yes . .
C(5) Cr(1) C(12) 97.2(2) yes . .
C(5) Cr(1) C(13) 106.2(2) yes . .
C(5) Cr(1) C(14) 134.97(19) yes . .
C(5) Cr(1) C(15) 172.84(18) yes . .
C(5) Cr(1) C(16) 147.51(19) yes . .
C(6) Cr(1) C(11) 94.51(19) yes . .
C(6) Cr(1) C(12) 103.7(2) yes . .
C(6) Cr(1) C(13) 133.1(2) yes . .
C(6) Cr(1) C(14) 171.2(2) yes . .
C(6) Cr(1) C(15) 148.67(18) yes . .
C(6) Cr(1) C(16) 114.23(18) yes . .
C(11) Cr(1) C(12) 38.17(17) yes . .
C(11) Cr(1) C(13) 69.66(19) yes . .
C(11) Cr(1) C(14) 83.5(2) yes . .
C(11) Cr(1) C(15) 70.7(2) yes . .
C(11) Cr(1) C(16) 39.16(19) yes . .
C(12) Cr(1) C(13) 38.3(2) yes . .
C(12) Cr(1) C(14) 69.6(2) yes . .
C(12) Cr(1) C(15) 81.9(2) yes . .
C(12) Cr(1) C(16) 68.91(18) yes . .
C(13) Cr(1) C(14) 38.3(2) yes . .
C(13) Cr(1) C(15) 68.8(2) yes . .
C(13) Cr(1) C(16) 81.42(19) yes . .
C(14) Cr(1) C(15) 38.12(19) yes . .
C(14) Cr(1) C(16) 69.29(19) yes . .
C(15) Cr(1) C(16) 38.5(2) yes . .
W(1) P(1) C(1) 119.31(16) yes . .
W(1) P(1) C(7) 111.18(17) yes . .
W(1) P(1) C(9) 124.00(19) yes . .
C(1) P(1) C(7) 96.5(2) yes . .
C(1) P(1) C(9) 102.5(2) yes . .
C(7) P(1) C(9) 98.1(2) yes . .
W(1) P(2) C(11) 121.06(16) yes . .
W(1) P(2) C(17) 123.68(17) yes . .
W(1) P(2) C(19) 110.24(15) yes . .
C(11) P(2) C(17) 100.6(2) yes . .
C(11) P(2) C(19) 97.0(2) yes . .
C(17) P(2) C(19) 99.2(2) yes . .
W(1) P(3) C(21) 112.99(18) yes . .
W(1) P(3) C(22) 121.97(14) yes . .
W(1) P(3) C(28) 122.21(15) yes . .
C(21) P(3) C(22) 101.4(2) yes . .
C(21) P(3) C(28) 96.0(2) yes . .
C(22) P(3) C(28) 97.5(2) yes . .
W(1) P(4) C(34) 114.24(18) yes . .
W(1) P(4) C(35) 120.68(15) yes . .
W(1) P(4) C(41) 120.35(16) yes . .
C(34) P(4) C(35) 102.2(2) yes . .
C(34) P(4) C(41) 94.2(2) yes . .
C(35) P(4) C(41) 100.6(2) yes . .
C(47) O(1) C(47) 91.5(14) yes . 3_765
C(47) O(1) C(48) 170(3) yes . 3_765
C(47) O(1) C(49) 34.8(13) yes . 3_765
C(47) O(1) C(50) 118.7(15) yes . .
C(47) O(1) C(48) 83(2) yes 3_765 3_765
C(47) O(1) C(49) 106.9(15) yes 3_765 3_765
C(47) O(1) C(50) 27.2(11) yes 3_765 .
C(48) O(1) C(49) 155(3) yes 3_765 3_765
C(48) O(1) C(50) 56(2) yes 3_765 .
C(49) O(1) C(50) 129.2(16) yes 3_765 .
W(1) N(1) N(2) 179.6(4) yes . .
W(1) N(3) N(4) 179.4(3) yes . .
Cr(1) C(1) P(1) 130.4(2) yes . .
Cr(1) C(1) C(2) 71.2(2) yes . .
Cr(1) C(1) C(6) 71.4(2) yes . .
P(1) C(1) C(2) 124.9(3) yes . .
P(1) C(1) C(6) 117.4(3) yes . .
C(2) C(1) C(6) 117.7(4) yes . .
Cr(1) C(2) C(1) 69.2(2) yes . .
Cr(1) C(2) C(3) 72.4(3) yes . .
C(1) C(2) C(3) 120.5(4) yes . .
Cr(1) C(3) C(2) 69.8(2) yes . .
Cr(1) C(3) C(4) 70.4(2) yes . .
C(2) C(3) C(4) 119.9(4) yes . .
Cr(1) C(4) C(3) 71.5(2) yes . .
Cr(1) C(4) C(5) 70.9(2) yes . .
C(3) C(4) C(5) 120.7(4) yes . .
Cr(1) C(5) C(4) 71.4(2) yes . .
Cr(1) C(5) C(6) 70.0(2) yes . .
C(4) C(5) C(6) 119.4(4) yes . .
Cr(1) C(6) C(1) 69.8(2) yes . .
Cr(1) C(6) C(5) 71.5(2) yes . .
C(1) C(6) C(5) 121.6(4) yes . .
P(1) C(7) C(8) 118.5(4) yes . .
P(1) C(9) C(10) 118.8(5) yes . .
Cr(1) C(11) P(2) 130.6(2) yes . .
Cr(1) C(11) C(12) 70.5(2) yes . .
Cr(1) C(11) C(16) 70.1(2) yes . .
P(2) C(11) C(12) 127.0(4) yes . .
P(2) C(11) C(16) 116.0(3) yes . .
C(12) C(11) C(16) 117.0(4) yes . .
Cr(1) C(12) C(11) 71.3(2) yes . .
Cr(1) C(12) C(13) 71.8(3) yes . .
C(11) C(12) C(13) 122.2(4) yes . .
Cr(1) C(13) C(12) 69.9(2) yes . .
Cr(1) C(13) C(14) 69.9(3) yes . .
C(12) C(13) C(14) 119.6(4) yes . .
Cr(1) C(14) C(13) 71.8(3) yes . .
Cr(1) C(14) C(15) 70.5(3) yes . .
C(13) C(14) C(15) 119.5(5) yes . .
Cr(1) C(15) C(14) 71.4(3) yes . .
Cr(1) C(15) C(16) 71.2(3) yes . .
C(14) C(15) C(16) 120.7(5) yes . .
Cr(1) C(16) C(11) 70.7(2) yes . .
Cr(1) C(16) C(15) 70.3(2) yes . .
C(11) C(16) C(15) 120.9(4) yes . .
P(2) C(17) C(18) 116.8(3) yes . .
P(2) C(19) C(20) 117.2(3) yes . .
P(3) C(22) C(23) 122.7(3) yes . .
P(3) C(22) C(27) 120.1(3) yes . .
C(23) C(22) C(27) 117.2(4) yes . .
C(22) C(23) C(24) 121.2(4) yes . .
C(23) C(24) C(25) 120.8(4) yes . .
C(24) C(25) C(26) 118.1(4) yes . .
C(25) C(26) C(27) 120.1(4) yes . .
C(22) C(27) C(26) 122.6(4) yes . .
P(3) C(28) C(29) 122.5(4) yes . .
P(3) C(28) C(33) 121.5(3) yes . .
C(29) C(28) C(33) 115.8(5) yes . .
C(28) C(29) C(30) 123.0(6) yes . .
C(29) C(30) C(31) 119.0(5) yes . .
C(30) C(31) C(32) 120.1(6) yes . .
C(31) C(32) C(33) 121.1(6) yes . .
C(28) C(33) C(32) 120.9(5) yes . .
P(4) C(35) C(36) 120.7(3) yes . .
P(4) C(35) C(40) 122.0(3) yes . .
C(36) C(35) C(40) 117.1(4) yes . .
C(35) C(36) C(37) 122.4(4) yes . .
C(36) C(37) C(38) 120.4(4) yes . .
C(37) C(38) C(39) 117.9(4) yes . .
C(38) C(39) C(40) 121.2(4) yes . .
C(35) C(40) C(39) 120.9(4) yes . .
P(4) C(41) C(42) 118.7(4) yes . .
P(4) C(41) C(46) 123.5(3) yes . .
C(42) C(41) C(46) 117.8(4) yes . .
C(41) C(42) C(43) 121.0(5) yes . .
C(42) C(43) C(44) 120.2(5) yes . .
C(43) C(44) C(45) 119.5(5) yes . .
C(44) C(45) C(46) 119.9(5) yes . .
C(41) C(46) C(45) 121.6(5) yes . .
O(1) C(47) O(1) 88.5(13) yes . 3_765
O(1) C(47) C(48) 112.2(16) yes . .
O(1) C(47) C(49) 56.2(19) yes . 3_765
O(1) C(47) C(50) 162(2) yes . 3_765
O(1) C(47) C(48) 24.0(10) yes 3_765 .
O(1) C(47) C(49) 112(2) yes 3_765 3_765
O(1) C(47) C(50) 73(2) yes 3_765 3_765
C(48) C(47) C(49) 122(2) yes . 3_765
C(48) C(47) C(50) 50(2) yes . 3_765
C(49) C(47) C(50) 130(3) yes 3_765 3_765
O(1) C(48) C(47) 73(2) yes 3_765 .
O(1) C(48) C(49) 15.3(19) yes 3_765 .
O(1) C(48) C(50) 98(2) yes 3_765 3_765
C(47) C(48) C(49) 79.9(12) yes . .
C(47) C(48) C(50) 25.6(13) yes . 3_765
C(49) C(48) C(50) 103.3(17) yes . 3_765
O(1) C(49) C(47) 89(2) yes 3_765 3_765
O(1) C(49) C(48) 9.5(12) yes 3_765 .
O(1) C(49) C(50) 112.0(18) yes 3_765 .
C(47) C(49) C(48) 98(2) yes 3_765 .
C(47) C(49) C(50) 25(2) yes 3_765 .
C(48) C(49) C(50) 121.3(16) yes . .
O(1) C(50) C(47) 80(2) yes . 3_765
O(1) C(50) C(48) 25.7(12) yes . 3_765
O(1) C(50) C(49) 86.8(15) yes . .
C(47) C(50) C(48) 105(2) yes 3_765 3_765
C(47) C(50) C(49) 25(2) yes 3_765 .
C(48) C(50) C(49) 108.0(19) yes 3_765 .
Cr(1) C(2) H(1) 133.5 no . .
C(1) C(2) H(1) 119.1 no . .
C(3) C(2) H(1) 120.3 no . .
Cr(1) C(3) H(2) 131.4 no . .
C(2) C(3) H(2) 119.4 no . .
C(4) C(3) H(2) 120.6 no . .
Cr(1) C(4) H(3) 130.1 no . .
C(3) C(4) H(3) 119.3 no . .
C(5) C(4) H(3) 120.0 no . .
Cr(1) C(5) H(4) 131.6 no . .
C(4) C(5) H(4) 120.3 no . .
C(6) C(5) H(4) 120.3 no . .
Cr(1) C(6) H(5) 132.6 no . .
C(1) C(6) H(5) 119.1 no . .
C(5) C(6) H(5) 119.3 no . .
P(1) C(7) H(6) 105.9 no . .
P(1) C(7) H(7) 108.6 no . .
C(8) C(7) H(6) 106.3 no . .
C(8) C(7) H(7) 107.8 no . .
H(6) C(7) H(7) 109.5 no . .
C(7) C(8) H(8) 108.6 no . .
C(7) C(8) H(9) 110.0 no . .
C(7) C(8) H(10) 109.8 no . .
H(8) C(8) H(9) 109.5 no . .
H(8) C(8) H(10) 109.5 no . .
H(9) C(8) H(10) 109.5 no . .
P(1) C(9) H(11) 106.9 no . .
P(1) C(9) H(12) 108.6 no . .
C(10) C(9) H(11) 105.6 no . .
C(10) C(9) H(12) 107.3 no . .
H(11) C(9) H(12) 109.5 no . .
C(9) C(10) H(13) 108.5 no . .
C(9) C(10) H(14) 110.9 no . .
C(9) C(10) H(15) 109.0 no . .
H(13) C(10) H(14) 109.5 no . .
H(13) C(10) H(15) 109.5 no . .
H(14) C(10) H(15) 109.5 no . .
Cr(1) C(12) H(16) 130.3 no . .
C(11) C(12) H(16) 118.4 no . .
C(13) C(12) H(16) 119.5 no . .
Cr(1) C(13) H(17) 132.2 no . .
C(12) C(13) H(17) 121.1 no . .
C(14) C(13) H(17) 119.3 no . .
Cr(1) C(14) H(18) 131.0 no . .
C(13) C(14) H(18) 120.6 no . .
C(15) C(14) H(18) 119.8 no . .
Cr(1) C(15) H(19) 131.2 no . .
C(14) C(15) H(19) 119.6 no . .
C(16) C(15) H(19) 119.7 no . .
Cr(1) C(16) H(20) 131.7 no . .
C(11) C(16) H(20) 120.3 no . .
C(15) C(16) H(20) 118.8 no . .
P(2) C(17) H(21) 106.8 no . .
P(2) C(17) H(22) 107.6 no . .
C(18) C(17) H(21) 106.7 no . .
C(18) C(17) H(22) 109.4 no . .
H(21) C(17) H(22) 109.5 no . .
C(17) C(18) H(23) 107.9 no . .
C(17) C(18) H(24) 109.1 no . .
C(17) C(18) H(25) 111.4 no . .
H(23) C(18) H(24) 109.5 no . .
H(23) C(18) H(25) 109.5 no . .
H(24) C(18) H(25) 109.5 no . .
P(2) C(19) H(26) 107.2 no . .
P(2) C(19) H(27) 107.6 no . .
C(20) C(19) H(26) 107.0 no . .
C(20) C(19) H(27) 108.3 no . .
H(26) C(19) H(27) 109.5 no . .
C(19) C(20) H(28) 108.7 no . .
C(19) C(20) H(29) 110.1 no . .
C(19) C(20) H(30) 109.6 no . .
H(28) C(20) H(29) 109.5 no . .
H(28) C(20) H(30) 109.5 no . .
H(29) C(20) H(30) 109.5 no . .
P(3) C(21) H(31) 110.2 no . .
P(3) C(21) H(32) 110.8 no . .
P(3) C(21) H(33) 107.4 no . .
H(31) C(21) H(32) 109.5 no . .
H(31) C(21) H(33) 109.5 no . .
H(32) C(21) H(33) 109.5 no . .
C(22) C(23) H(34) 119.5 no . .
C(24) C(23) H(34) 119.3 no . .
C(23) C(24) H(35) 120.7 no . .
C(25) C(24) H(35) 118.6 no . .
C(24) C(25) H(36) 120.4 no . .
C(26) C(25) H(36) 121.5 no . .
C(25) C(26) H(37) 119.0 no . .
C(27) C(26) H(37) 120.9 no . .
C(22) C(27) H(38) 118.8 no . .
C(26) C(27) H(38) 118.6 no . .
C(28) C(29) H(39) 118.3 no . .
C(30) C(29) H(39) 118.7 no . .
C(29) C(30) H(40) 121.0 no . .
C(31) C(30) H(40) 120.0 no . .
C(30) C(31) H(41) 119.9 no . .
C(32) C(31) H(41) 119.9 no . .
C(31) C(32) H(42) 119.7 no . .
C(33) C(32) H(42) 119.1 no . .
C(28) C(33) H(43) 118.5 no . .
C(32) C(33) H(43) 120.6 no . .
P(4) C(34) H(44) 110.9 no . .
P(4) C(34) H(45) 108.8 no . .
P(4) C(34) H(46) 108.6 no . .
H(44) C(34) H(45) 109.5 no . .
H(44) C(34) H(46) 109.5 no . .
H(45) C(34) H(46) 109.5 no . .
C(35) C(36) H(47) 117.7 no . .
C(37) C(36) H(47) 119.9 no . .
C(36) C(37) H(48) 121.5 no . .
C(38) C(37) H(48) 118.1 no . .
C(37) C(38) H(49) 121.0 no . .
C(39) C(38) H(49) 121.1 no . .
C(38) C(39) H(50) 117.3 no . .
C(40) C(39) H(50) 121.4 no . .
C(35) C(40) H(51) 119.9 no . .
C(39) C(40) H(51) 119.2 no . .
C(41) C(42) H(52) 118.7 no . .
C(43) C(42) H(52) 120.3 no . .
C(42) C(43) H(53) 119.1 no . .
C(44) C(43) H(53) 120.7 no . .
C(43) C(44) H(54) 120.9 no . .
C(45) C(44) H(54) 119.7 no . .
C(44) C(45) H(55) 120.4 no . .
C(46) C(45) H(55) 119.7 no . .
C(41) C(46) H(56) 119.5 no . .
C(45) C(46) H(56) 118.8 no . .

loop_
_geom_bond_atom_site_label_1
_geom_bond_atom_site_label_2
_geom_bond_distance
_geom_bond_publ_flag
_geom_bond_site_symmetry_2
W(1) P(1) 2.5066(13) yes .
W(1) P(2) 2.5171(13) yes .
W(1) P(3) 2.4638(13) yes .
W(1) P(4) 2.4728(13) yes .
W(1) N(1) 2.005(4) yes .
W(1) N(3) 2.009(3) yes .
Cr(1) C(1) 2.108(5) yes .
Cr(1) C(2) 2.135(5) yes .
Cr(1) C(3) 2.169(5) yes .
Cr(1) C(4) 2.155(4) yes .
Cr(1) C(5) 2.148(4) yes .
Cr(1) C(6) 2.128(5) yes .
Cr(1) C(11) 2.148(4) yes .
Cr(1) C(12) 2.138(5) yes .
Cr(1) C(13) 2.164(5) yes .
Cr(1) C(14) 2.140(5) yes .
Cr(1) C(15) 2.129(5) yes .
Cr(1) C(16) 2.140(4) yes .
P(1) C(1) 1.855(4) yes .
P(1) C(7) 1.873(5) yes .
P(1) C(9) 1.869(5) yes .
P(2) C(11) 1.841(5) yes .
P(2) C(17) 1.863(4) yes .
P(2) C(19) 1.848(4) yes .
P(3) C(21) 1.825(5) yes .
P(3) C(22) 1.847(4) yes .
P(3) C(28) 1.830(5) yes .
P(4) C(34) 1.852(4) yes .
P(4) C(35) 1.848(5) yes .
P(4) C(41) 1.855(5) yes .
O(1) C(47) 1.38(2) yes .
O(1) C(47) 1.68(2) yes 3_765
O(1) C(48) 0.72(3) yes 3_765
O(1) C(49) 1.15(2) yes 3_765
O(1) C(50) 1.64(2) yes .
N(1) N(2) 1.123(5) yes .
N(3) N(4) 1.142(5) yes .
C(1) C(2) 1.439(7) yes .
C(1) C(6) 1.406(6) yes .
C(2) C(3) 1.394(6) yes .
C(3) C(4) 1.410(7) yes .
C(4) C(5) 1.390(6) yes .
C(5) C(6) 1.408(6) yes .
C(7) C(8) 1.492(8) yes .
C(9) C(10) 1.415(10) yes .
C(11) C(12) 1.402(6) yes .
C(11) C(16) 1.437(7) yes .
C(12) C(13) 1.412(7) yes .
C(13) C(14) 1.412(8) yes .
C(14) C(15) 1.394(7) yes .
C(15) C(16) 1.406(7) yes .
C(17) C(18) 1.526(6) yes .
C(19) C(20) 1.536(7) yes .
C(22) C(23) 1.391(6) yes .
C(22) C(27) 1.376(7) yes .
C(23) C(24) 1.379(6) yes .
C(24) C(25) 1.399(7) yes .
C(25) C(26) 1.383(7) yes .
C(26) C(27) 1.381(6) yes .
C(28) C(29) 1.387(6) yes .
C(28) C(33) 1.427(8) yes .
C(29) C(30) 1.388(9) yes .
C(30) C(31) 1.394(12) yes .
C(31) C(32) 1.349(9) yes .
C(32) C(33) 1.390(8) yes .
C(35) C(36) 1.384(6) yes .
C(35) C(40) 1.386(7) yes .
C(36) C(37) 1.363(7) yes .
C(37) C(38) 1.387(7) yes .
C(38) C(39) 1.383(6) yes .
C(39) C(40) 1.377(7) yes .
C(41) C(42) 1.395(7) yes .
C(41) C(46) 1.378(7) yes .
C(42) C(43) 1.402(7) yes .
C(43) C(44) 1.378(9) yes .
C(44) C(45) 1.383(8) yes .
C(45) C(46) 1.403(7) yes .
C(47) C(48) 1.75(3) yes .
C(47) C(49) 0.79(2) yes 3_765
C(47) C(50) 0.78(3) yes 3_765
C(48) C(49) 1.82(3) yes .
C(48) C(50) 1.38(3) yes 3_765
C(49) C(50) 1.42(3) yes .
C(2) H(1) 0.970 no .
C(3) H(2) 0.970 no .
C(4) H(3) 0.970 no .
C(5) H(4) 0.970 no .
C(6) H(5) 0.970 no .
C(7) H(6) 0.970 no .
C(7) H(7) 0.970 no .
C(8) H(8) 0.970 no .
C(8) H(9) 0.970 no .
C(8) H(10) 0.970 no .
C(9) H(11) 0.970 no .
C(9) H(12) 0.970 no .
C(10) H(13) 0.970 no .
C(10) H(14) 0.970 no .
C(10) H(15) 0.970 no .
C(12) H(16) 0.970 no .
C(13) H(17) 0.970 no .
C(14) H(18) 0.970 no .
C(15) H(19) 0.970 no .
C(16) H(20) 0.970 no .
C(17) H(21) 0.970 no .
C(17) H(22) 0.970 no .
C(18) H(23) 0.970 no .
C(18) H(24) 0.970 no .
C(18) H(25) 0.970 no .
C(19) H(26) 0.970 no .
C(19) H(27) 0.970 no .
C(20) H(28) 0.970 no .
C(20) H(29) 0.970 no .
C(20) H(30) 0.970 no .
C(21) H(31) 0.970 no .
C(21) H(32) 0.970 no .
C(21) H(33) 0.970 no .
C(23) H(34) 0.970 no .
C(24) H(35) 0.970 no .
C(25) H(36) 0.970 no .
C(26) H(37) 0.970 no .
C(27) H(38) 0.970 no .
C(29) H(39) 0.970 no .
C(30) H(40) 0.970 no .
C(31) H(41) 0.970 no .
C(32) H(42) 0.970 no .
C(33) H(43) 0.970 no .
C(34) H(44) 0.970 no .
C(34) H(45) 0.970 no .
C(34) H(46) 0.970 no .
C(36) H(47) 0.970 no .
C(37) H(48) 0.970 no .
C(38) H(49) 0.970 no .
C(39) H(50) 0.970 no .
C(40) H(51) 0.970 no .
C(42) H(52) 0.970 no .
C(43) H(53) 0.970 no .
C(44) H(54) 0.970 no .
C(45) H(55) 0.970 no .
C(46) H(56) 0.970 no .

loop_
_geom_contact_atom_site_label_1
_geom_contact_atom_site_label_2
_geom_contact_distance
_geom_contact_site_symmetry_2
O(1) C(31) 3.430(15) 3_665
N(4) C(30) 3.588(7) 1_655
N(4) C(39) 3.480(7) 2_655
C(4) C(38) 3.571(7) 3_655
C(5) C(26) 3.451(6) 4_454
C(15) C(49) 3.428(16) .
C(16) C(49) 3.413(17) .
C(18) C(24) 3.550(6) 4_454
C(24) C(18) 3.550(6) 4_555
C(26) C(5) 3.451(6) 4_555
C(26) C(46) 3.538(7) 2_655
C(30) N(4) 3.588(7) 1_455
C(31) O(1) 3.430(15) 3_665
C(31) C(38) 3.542(9) 2_555
C(31) C(48) 3.58(2) 1_455
C(31) C(49) 3.337(16) 1_455
C(38) C(4) 3.571(7) 3_655
C(38) C(31) 3.542(9) 2_545
C(39) N(4) 3.480(7) 2_645
C(46) C(26) 3.538(7) 2_645
C(48) C(31) 3.58(2) 1_655
C(49) C(15) 3.428(16) .
C(49) C(16) 3.413(17) .
C(49) C(31) 3.337(16) 1_655
O(1) H(19) 3.412 3_765
O(1) H(28) 3.409 .
O(1) H(41) 2.867 3_665
N(2) H(8) 3.451 3_655
N(2) H(9) 3.055 3_655
N(2) H(36) 3.032 4_454
N(4) H(3) 3.013 4_555
N(4) H(40) 2.875 1_655
N(4) H(49) 3.238 2_655
N(4) H(50) 2.871 2_655
C(1) H(48) 3.470 3_655
C(2) H(34) 3.307 4_554
C(2) H(35) 3.508 4_554
C(2) H(48) 3.583 3_655
C(2) H(55) 3.524 3_755
C(3) H(32) 3.513 4_554
C(3) H(34) 3.118 4_554
C(3) H(49) 3.237 3_655
C(4) H(44) 3.394 4_454
C(4) H(49) 2.852 3_655
C(4) H(52) 3.390 4_454
C(5) H(37) 3.227 4_454
C(5) H(44) 3.213 4_454
C(5) H(48) 3.492 3_655
C(5) H(49) 3.355 3_655
C(6) H(48) 3.368 3_655
C(7) H(48) 3.554 3_655
C(8) H(48) 2.996 3_655
C(8) H(54) 3.156 3_755
C(9) H(35) 3.481 4_554
C(10) H(35) 2.843 4_554
C(10) H(39) 3.587 1_655
C(10) H(40) 2.998 1_655
C(12) H(29) 3.348 3_665
C(12) H(30) 3.596 3_665
C(13) H(42) 3.269 3_665
C(13) H(44) 3.587 4_454
C(14) H(32) 3.141 4_554
C(14) H(34) 3.376 4_554
C(15) H(34) 3.230 4_554
C(18) H(35) 3.285 4_454
C(18) H(36) 3.454 4_454
C(19) H(50) 3.201 2_655
C(19) H(51) 3.497 2_655
C(20) H(16) 3.280 3_665
C(20) H(22) 3.228 3_665
C(20) H(30) 3.088 3_665
C(20) H(51) 3.272 2_655
C(21) H(2) 3.385 4_455
C(21) H(18) 3.083 4_455
C(21) H(53) 3.119 1_455
C(22) H(2) 3.541 4_455
C(23) H(1) 3.132 4_455
C(23) H(2) 3.011 4_455
C(23) H(19) 3.402 4_455
C(23) H(55) 3.545 2_655
C(24) H(1) 2.980 4_455
C(24) H(13) 2.901 4_455
C(24) H(19) 3.519 4_455
C(24) H(23) 3.313 4_555
C(24) H(24) 3.262 4_555
C(24) H(25) 3.491 4_555
C(24) H(55) 3.280 2_655
C(25) H(4) 3.164 4_555
C(25) H(5) 3.560 4_555
C(25) H(9) 3.559 2_655
C(25) H(23) 3.399 4_555
C(25) H(25) 3.235 4_555
C(25) H(55) 3.238 2_655
C(25) H(56) 3.080 2_655
C(26) H(4) 2.775 4_555
C(26) H(55) 3.481 2_655
C(26) H(56) 2.726 2_655
C(27) H(4) 3.266 4_555
C(27) H(56) 3.427 2_655
C(28) H(2) 2.951 4_455
C(29) H(2) 3.206 4_455
C(29) H(14) 3.453 1_455
C(30) H(3) 3.576 4_455
C(30) H(14) 3.451 1_455
C(30) H(15) 3.439 1_455
C(30) H(49) 3.383 2_555
C(31) H(49) 2.878 2_555
C(31) H(50) 3.586 2_555
C(32) H(2) 3.568 4_455
C(32) H(17) 3.565 3_665
C(32) H(49) 3.440 2_555
C(32) H(54) 3.548 2_655
C(33) H(2) 3.165 4_455
C(33) H(55) 3.423 2_655
C(34) H(4) 3.162 4_555
C(35) H(37) 3.262 2_645
C(36) H(8) 3.494 3_655
C(36) H(37) 2.960 2_645
C(37) H(8) 2.923 3_655
C(37) H(37) 2.746 2_645
C(37) H(54) 3.263 1_455
C(38) H(37) 2.829 2_645
C(38) H(41) 3.137 2_545
C(39) H(27) 3.176 2_645
C(39) H(37) 3.107 2_645
C(39) H(38) 3.233 2_645
C(39) H(41) 3.226 2_545
C(40) H(29) 3.471 2_645
C(40) H(37) 3.287 2_645
C(42) H(3) 3.331 4_555
C(42) H(17) 3.102 4_555
C(43) H(17) 3.089 4_555
C(43) H(31) 3.244 1_655
C(43) H(42) 3.374 2_645
C(44) H(8) 3.303 3_755
C(44) H(10) 3.391 3_755
C(44) H(42) 2.944 2_645
C(45) H(10) 3.480 3_755
C(45) H(42) 3.276 2_645
C(45) H(43) 3.089 2_645
C(46) H(37) 3.447 2_645
C(46) H(43) 3.440 2_645
C(47) H(19) 3.496 .
C(47) H(28) 3.445 3_765
C(47) H(41) 2.819 3_665
C(47) H(50) 3.185 4_554
C(48) H(19) 3.475 .
C(48) H(24) 3.466 1_655
C(48) H(28) 2.773 3_765
C(48) H(41) 3.178 1_655
C(49) H(19) 3.236 .
C(49) H(20) 3.199 .
C(49) H(27) 3.551 .
C(49) H(40) 3.284 1_655
C(49) H(41) 2.627 1_655
C(49) H(50) 3.231 2_655
C(50) H(19) 3.420 3_765
C(50) H(27) 3.314 .
C(50) H(28) 2.804 .
C(50) H(41) 3.281 1_655
C(50) H(50) 2.977 2_655
H(1) C(23) 3.132 4_554
H(1) C(24) 2.980 4_554
H(1) H(34) 2.957 4_554
H(1) H(35) 2.690 4_554
H(1) H(55) 2.860 3_755
H(2) C(21) 3.385 4_554
H(2) C(22) 3.541 4_554
H(2) C(23) 3.011 4_554
H(2) C(28) 2.951 4_554
H(2) C(29) 3.206 4_554
H(2) C(32) 3.568 4_554
H(2) C(33) 3.165 4_554
H(2) H(31) 3.375 4_554
H(2) H(32) 2.819 4_554
H(2) H(34) 2.539 4_554
H(2) H(43) 3.530 4_554
H(2) H(49) 3.458 3_655
H(3) N(4) 3.013 4_454
H(3) C(30) 3.576 4_554
H(3) C(42) 3.331 4_454
H(3) H(40) 3.575 4_554
H(3) H(44) 2.923 4_454
H(3) H(49) 2.837 3_655
H(3) H(52) 2.516 4_454
H(3) H(53) 3.424 4_454
H(4) C(25) 3.164 4_454
H(4) C(26) 2.775 4_454
H(4) C(27) 3.266 4_454
H(4) C(34) 3.162 4_454
H(4) H(36) 3.423 4_454
H(4) H(37) 2.795 4_454
H(4) H(38) 3.543 4_454
H(4) H(44) 2.571 4_454
H(4) H(45) 3.524 4_454
H(4) H(46) 2.968 4_454
H(5) C(25) 3.560 4_454
H(5) H(36) 3.136 4_454
H(7) H(7) 3.513 3_655
H(7) H(48) 3.180 3_655
H(8) N(2) 3.451 3_655
H(8) C(36) 3.494 3_655
H(8) C(37) 2.923 3_655
H(8) C(44) 3.303 3_755
H(8) H(47) 3.229 3_655
H(8) H(48) 2.046 3_655
H(8) H(54) 2.565 3_755
H(9) N(2) 3.055 3_655
H(9) C(25) 3.559 2_645
H(9) H(36) 2.756 2_645
H(9) H(48) 3.511 3_655
H(9) H(54) 3.434 3_755
H(10) C(44) 3.391 3_755
H(10) C(45) 3.480 3_755
H(10) H(48) 3.497 3_655
H(10) H(54) 3.017 3_755
H(10) H(55) 3.218 3_755
H(12) H(35) 3.047 4_554
H(12) H(55) 3.337 3_755
H(13) C(24) 2.901 4_554
H(13) H(24) 3.295 1_655
H(13) H(35) 1.968 4_554
H(13) H(40) 3.184 1_655
H(14) C(29) 3.453 1_655
H(14) C(30) 3.451 1_655
H(14) H(24) 3.579 1_655
H(14) H(35) 3.048 4_554
H(14) H(39) 2.788 1_655
H(14) H(40) 2.818 1_655
H(15) C(30) 3.439 1_655
H(15) H(35) 3.531 4_554
H(15) H(40) 2.525 1_655
H(16) C(20) 3.280 3_665
H(16) H(28) 3.467 3_665
H(16) H(29) 2.699 3_665
H(16) H(30) 3.183 3_665
H(16) H(44) 3.368 4_454
H(16) H(45) 3.283 4_454
H(17) C(32) 3.565 3_665
H(17) C(42) 3.102 4_454
H(17) C(43) 3.089 4_454
H(17) H(29) 3.397 3_665
H(17) H(42) 2.713 3_665
H(17) H(44) 3.031 4_454
H(17) H(45) 3.577 4_454
H(17) H(52) 3.207 4_454
H(17) H(53) 3.108 4_454
H(18) C(21) 3.083 4_554
H(18) H(31) 3.172 4_554
H(18) H(32) 2.345 4_554
H(18) H(33) 3.317 4_554
H(18) H(34) 2.973 4_554
H(18) H(42) 3.432 3_665
H(18) H(53) 3.157 4_454
H(19) O(1) 3.412 3_765
H(19) C(23) 3.402 4_554
H(19) C(24) 3.519 4_554
H(19) C(47) 3.496 .
H(19) C(48) 3.475 .
H(19) C(49) 3.236 .
H(19) C(50) 3.420 3_765
H(19) H(32) 3.454 4_554
H(19) H(34) 2.691 4_554
H(19) H(35) 2.954 4_554
H(20) C(49) 3.199 .
H(20) H(40) 3.518 1_655
H(22) C(20) 3.228 3_665
H(22) H(28) 2.874 3_665
H(22) H(29) 3.199 3_665
H(22) H(30) 3.074 3_665
H(23) C(24) 3.313 4_454
H(23) C(25) 3.399 4_454
H(23) H(35) 3.282 4_454
H(23) H(36) 3.464 4_454
H(23) H(45) 3.357 4_454
H(23) H(46) 3.562 4_454
H(24) C(24) 3.262 4_454
H(24) C(48) 3.466 1_455
H(24) H(13) 3.295 1_455
H(24) H(14) 3.579 1_455
H(24) H(35) 2.772 4_454
H(24) H(36) 3.534 4_454
H(25) C(24) 3.491 4_454
H(25) C(25) 3.235 4_454
H(25) H(35) 3.280 4_454
H(25) H(36) 2.847 4_454
H(26) H(50) 3.293 2_655
H(26) H(51) 3.299 2_655
H(27) C(39) 3.176 2_655
H(27) C(49) 3.551 .
H(27) C(50) 3.314 .
H(27) H(50) 2.406 2_655
H(27) H(51) 3.276 2_655
H(28) O(1) 3.409 .
H(28) C(47) 3.445 3_765
H(28) C(48) 2.773 3_765
H(28) C(50) 2.804 .
H(28) H(16) 3.467 3_665
H(28) H(22) 2.874 3_665
H(28) H(30) 2.983 3_665
H(28) H(51) 3.421 2_655
H(29) C(12) 3.348 3_665
H(29) C(40) 3.471 2_655
H(29) H(16) 2.699 3_665
H(29) H(17) 3.397 3_665
H(29) H(22) 3.199 3_665
H(29) H(30) 3.461 3_665
H(29) H(45) 3.137 2_655
H(29) H(51) 2.594 2_655
H(30) C(12) 3.596 3_665
H(30) C(20) 3.088 3_665
H(30) H(16) 3.183 3_665
H(30) H(22) 3.074 3_665
H(30) H(28) 2.983 3_665
H(30) H(29) 3.461 3_665
H(30) H(30) 2.423 3_665
H(31) C(43) 3.244 1_455
H(31) H(2) 3.375 4_455
H(31) H(18) 3.172 4_455
H(31) H(53) 2.296 1_455
H(32) C(3) 3.513 4_455
H(32) C(14) 3.141 4_455
H(32) H(2) 2.819 4_455
H(32) H(18) 2.345 4_455
H(32) H(19) 3.454 4_455
H(32) H(53) 3.264 1_455
H(33) H(18) 3.317 4_455
H(33) H(53) 3.435 1_455
H(34) C(2) 3.307 4_455
H(34) C(3) 3.118 4_455
H(34) C(14) 3.376 4_455
H(34) C(15) 3.230 4_455
H(34) H(1) 2.957 4_455
H(34) H(2) 2.539 4_455
H(34) H(18) 2.973 4_455
H(34) H(19) 2.691 4_455
H(35) C(2) 3.508 4_455
H(35) C(9) 3.481 4_455
H(35) C(10) 2.843 4_455
H(35) C(18) 3.285 4_555
H(35) H(1) 2.690 4_455
H(35) H(12) 3.047 4_455
H(35) H(13) 1.968 4_455
H(35) H(14) 3.048 4_455
H(35) H(15) 3.531 4_455
H(35) H(19) 2.954 4_455
H(35) H(23) 3.282 4_555
H(35) H(24) 2.772 4_555
H(35) H(25) 3.280 4_555
H(36) N(2) 3.032 4_555
H(36) C(18) 3.454 4_555
H(36) H(4) 3.423 4_555
H(36) H(5) 3.136 4_555
H(36) H(9) 2.756 2_655
H(36) H(23) 3.464 4_555
H(36) H(24) 3.534 4_555
H(36) H(25) 2.847 4_555
H(36) H(55) 3.570 2_655
H(36) H(56) 3.176 2_655
H(37) C(5) 3.227 4_555
H(37) C(35) 3.262 2_655
H(37) C(36) 2.960 2_655
H(37) C(37) 2.746 2_655
H(37) C(38) 2.829 2_655
H(37) C(39) 3.107 2_655
H(37) C(40) 3.287 2_655
H(37) C(46) 3.447 2_655
H(37) H(4) 2.795 4_555
H(37) H(47) 3.464 2_655
H(37) H(48) 3.164 2_655
H(37) H(49) 3.292 2_655
H(37) H(56) 2.526 2_655
H(38) C(39) 3.233 2_655
H(38) H(4) 3.543 4_555
H(38) H(50) 3.152 2_655
H(39) C(10) 3.587 1_455
H(39) H(14) 2.788 1_455
H(39) H(53) 2.901 1_455
H(40) N(4) 2.875 1_455
H(40) C(10) 2.998 1_455
H(40) C(49) 3.284 1_455
H(40) H(3) 3.575 4_455
H(40) H(13) 3.184 1_455
H(40) H(14) 2.818 1_455
H(40) H(15) 2.525 1_455
H(40) H(20) 3.518 1_455
H(40) H(49) 3.510 2_555
H(41) O(1) 2.867 3_665
H(41) C(38) 3.137 2_555
H(41) C(39) 3.226 2_555
H(41) C(47) 2.819 3_665
H(41) C(48) 3.178 1_455
H(41) C(49) 2.627 1_455
H(41) C(50) 3.281 1_455
H(41) H(49) 2.698 2_555
H(41) H(50) 2.854 2_555
H(42) C(13) 3.269 3_665
H(42) C(43) 3.374 2_655
H(42) C(44) 2.944 2_655
H(42) C(45) 3.276 2_655
H(42) H(17) 2.713 3_665
H(42) H(18) 3.432 3_665
H(42) H(54) 2.998 2_655
H(42) H(55) 3.510 2_655
H(43) C(45) 3.089 2_655
H(43) C(46) 3.440 2_655
H(43) H(2) 3.530 4_455
H(43) H(55) 2.891 2_655
H(43) H(56) 3.526 2_655
H(44) C(4) 3.394 4_555
H(44) C(5) 3.213 4_555
H(44) C(13) 3.587 4_555
H(44) H(3) 2.923 4_555
H(44) H(4) 2.571 4_555
H(44) H(16) 3.368 4_555
H(44) H(17) 3.031 4_555
H(45) H(4) 3.524 4_555
H(45) H(16) 3.283 4_555
H(45) H(17) 3.577 4_555
H(45) H(23) 3.357 4_555
H(45) H(29) 3.137 2_645
H(46) H(4) 2.968 4_555
H(46) H(23) 3.562 4_555
H(47) H(8) 3.229 3_655
H(47) H(37) 3.464 2_645
H(48) C(1) 3.470 3_655
H(48) C(2) 3.583 3_655
H(48) C(5) 3.492 3_655
H(48) C(6) 3.368 3_655
H(48) C(7) 3.554 3_655
H(48) C(8) 2.996 3_655
H(48) H(7) 3.180 3_655
H(48) H(8) 2.046 3_655
H(48) H(9) 3.511 3_655
H(48) H(10) 3.497 3_655
H(48) H(37) 3.164 2_645
H(48) H(54) 2.783 1_455
H(49) N(4) 3.238 2_645
H(49) C(3) 3.237 3_655
H(49) C(4) 2.852 3_655
H(49) C(5) 3.355 3_655
H(49) C(30) 3.383 2_545
H(49) C(31) 2.878 2_545
H(49) C(32) 3.440 2_545
H(49) H(2) 3.458 3_655
H(49) H(3) 2.837 3_655
H(49) H(37) 3.292 2_645
H(49) H(40) 3.510 2_545
H(49) H(41) 2.698 2_545
H(50) N(4) 2.871 2_645
H(50) C(19) 3.201 2_645
H(50) C(31) 3.586 2_545
H(50) C(47) 3.185 4_455
H(50) C(49) 3.231 2_645
H(50) C(50) 2.977 2_645
H(50) H(26) 3.293 2_645
H(50) H(27) 2.406 2_645
H(50) H(38) 3.152 2_645
H(50) H(41) 2.854 2_545
H(51) C(19) 3.497 2_645
H(51) C(20) 3.272 2_645
H(51) H(26) 3.299 2_645
H(51) H(27) 3.276 2_645
H(51) H(28) 3.421 2_645
H(51) H(29) 2.594 2_645
H(52) C(4) 3.390 4_555
H(52) H(3) 2.516 4_555
H(52) H(17) 3.207 4_555
H(53) C(21) 3.119 1_655
H(53) H(3) 3.424 4_555
H(53) H(17) 3.108 4_555
H(53) H(18) 3.157 4_555
H(53) H(31) 2.296 1_655
H(53) H(32) 3.264 1_655
H(53) H(33) 3.435 1_655
H(53) H(39) 2.901 1_655
H(54) C(8) 3.156 3_755
H(54) C(32) 3.548 2_645
H(54) C(37) 3.263 1_655
H(54) H(8) 2.565 3_755
H(54) H(9) 3.434 3_755
H(54) H(10) 3.017 3_755
H(54) H(42) 2.998 2_645
H(54) H(48) 2.783 1_655
H(55) C(2) 3.524 3_755
H(55) C(23) 3.545 2_645
H(55) C(24) 3.280 2_645
H(55) C(25) 3.238 2_645
H(55) C(26) 3.481 2_645
H(55) C(33) 3.423 2_645
H(55) H(1) 2.860 3_755
H(55) H(10) 3.218 3_755
H(55) H(12) 3.337 3_755
H(55) H(36) 3.570 2_645
H(55) H(42) 3.510 2_645
H(55) H(43) 2.891 2_645
H(56) C(25) 3.080 2_645
H(56) C(26) 2.726 2_645
H(56) C(27) 3.427 2_645
H(56) H(36) 3.176 2_645
H(56) H(37) 2.526 2_645
H(56) H(43) 3.526 2_645
W(1) Cr(1) 4.7622(7) .

loop_
_geom_torsion_atom_site_label_1
_geom_torsion_atom_site_label_2
_geom_torsion_atom_site_label_3
_geom_torsion_atom_site_label_4
_geom_torsion
_geom_torsion_site_symmetry_1
_geom_torsion_site_symmetry_3
_geom_torsion_site_symmetry_4
P(1) W(1) P(2) C(11) -15.32(18) . . .
P(1) W(1) P(2) C(17) 115.97(19) . . .
P(1) W(1) P(2) C(19) -127.27(18) . . .
P(2) W(1) P(1) C(1) -23.01(18) . . .
P(2) W(1) P(1) C(7) -133.93(17) . . .
P(2) W(1) P(1) C(9) 109.7(2) . . .
P(1) W(1) P(3) C(21) 9.5(2) . . .
P(1) W(1) P(3) C(22) 130.7(2) . . .
P(1) W(1) P(3) C(28) -104.2(2) . . .
P(3) W(1) P(1) C(1) 103.8(2) . . .
P(3) W(1) P(1) C(7) -7.1(2) . . .
P(3) W(1) P(1) C(9) -123.5(3) . . .
P(1) W(1) P(4) C(34) 142.34(18) . . .
P(1) W(1) P(4) C(35) -95.1(2) . . .
P(1) W(1) P(4) C(41) 31.46(18) . . .
P(4) W(1) P(1) C(1) 167.38(18) . . .
P(4) W(1) P(1) C(7) 56.46(17) . . .
P(4) W(1) P(1) C(9) -59.9(2) . . .
P(1) W(1) N(1) N(2) -26(48) . . .
N(1) W(1) P(1) C(1) 68.6(2) . . .
N(1) W(1) P(1) C(7) -42.3(2) . . .
N(1) W(1) P(1) C(9) -158.7(3) . . .
P(1) W(1) N(3) N(4) -62(37) . . .
N(3) W(1) P(1) C(1) -109.2(2) . . .
N(3) W(1) P(1) C(7) 139.8(2) . . .
N(3) W(1) P(1) C(9) 23.5(2) . . .
P(2) W(1) P(3) C(21) 136.76(17) . . .
P(2) W(1) P(3) C(22) -102.0(2) . . .
P(2) W(1) P(3) C(28) 23.1(2) . . .
P(3) W(1) P(2) C(11) 175.08(18) . . .
P(3) W(1) P(2) C(17) -53.64(19) . . .
P(3) W(1) P(2) C(19) 63.12(18) . . .
P(2) W(1) P(4) C(34) 24.8(3) . . .
P(2) W(1) P(4) C(35) 147.3(2) . . .
P(2) W(1) P(4) C(41) -86.1(2) . . .
P(4) W(1) P(2) C(11) 101.6(2) . . .
P(4) W(1) P(2) C(17) -127.2(2) . . .
P(4) W(1) P(2) C(19) -10.4(3) . . .
P(2) W(1) N(1) N(2) 70(60) . . .
N(1) W(1) P(2) C(11) -101.9(2) . . .
N(1) W(1) P(2) C(17) 29.4(2) . . .
N(1) W(1) P(2) C(19) 146.2(2) . . .
P(2) W(1) N(3) N(4) -158(37) . . .
N(3) W(1) P(2) C(11) 78.2(2) . . .
N(3) W(1) P(2) C(17) -150.5(2) . . .
N(3) W(1) P(2) C(19) -33.7(2) . . .
P(3) W(1) P(4) C(34) -49.34(18) . . .
P(3) W(1) P(4) C(35) 73.2(2) . . .
P(3) W(1) P(4) C(41) -160.22(19) . . .
P(4) W(1) P(3) C(21) -54.46(17) . . .
P(4) W(1) P(3) C(22) 66.7(2) . . .
P(4) W(1) P(3) C(28) -168.1(2) . . .
P(3) W(1) N(1) N(2) 161(46) . . .
N(1) W(1) P(3) C(21) 44.9(2) . . .
N(1) W(1) P(3) C(22) 166.1(2) . . .
N(1) W(1) P(3) C(28) -68.8(2) . . .
P(3) W(1) N(3) N(4) 111(37) . . .
N(3) W(1) P(3) C(21) -137.3(2) . . .
N(3) W(1) P(3) C(22) -16.1(2) . . .
N(3) W(1) P(3) C(28) 109.1(2) . . .
P(4) W(1) N(1) N(2) -115(60) . . .
N(1) W(1) P(4) C(34) -131.5(2) . . .
N(1) W(1) P(4) C(35) -9.0(2) . . .
N(1) W(1) P(4) C(41) 117.6(2) . . .
P(4) W(1) N(3) N(4) 27(37) . . .
N(3) W(1) P(4) C(34) 48.2(2) . . .
N(3) W(1) P(4) C(35) 170.8(2) . . .
N(3) W(1) P(4) C(41) -62.7(2) . . .
N(1) W(1) N(3) N(4) -160(35) . . .
N(3) W(1) N(1) N(2) 73(62) . . .
C(1) Cr(1) C(2) C(3) 133.7(4) . . .
C(2) Cr(1) C(1) P(1) 120.2(4) . . .
C(2) Cr(1) C(1) C(6) -129.3(3) . . .
C(1) Cr(1) C(3) C(2) -29.4(2) . . .
C(1) Cr(1) C(3) C(4) 104.6(3) . . .
C(3) Cr(1) C(1) P(1) 148.3(3) . . .
C(3) Cr(1) C(1) C(2) 28.1(2) . . .
C(3) Cr(1) C(1) C(6) -101.2(2) . . .
C(1) Cr(1) C(4) C(3) -66.5(3) . . .
C(1) Cr(1) C(4) C(5) 66.8(3) . . .
C(4) Cr(1) C(1) P(1) -174.8(3) . . .
C(4) Cr(1) C(1) C(2) 65.0(2) . . .
C(4) Cr(1) C(1) C(6) -64.3(2) . . .
C(1) Cr(1) C(5) C(4) -104.5(3) . . .
C(1) Cr(1) C(5) C(6) 27.8(2) . . .
C(5) Cr(1) C(1) P(1) -138.2(3) . . .
C(5) Cr(1) C(1) C(2) 101.6(2) . . .
C(5) Cr(1) C(1) C(6) -27.6(2) . . .
C(1) Cr(1) C(6) C(5) -135.3(4) . . .
C(6) Cr(1) C(1) P(1) -110.5(4) . . .
C(6) Cr(1) C(1) C(2) 129.3(3) . . .
C(1) Cr(1) C(11) P(2) -22.5(3) . . .
C(1) Cr(1) C(11) C(12) -145.0(3) . . .
C(1) Cr(1) C(11) C(16) 85.2(3) . . .
C(11) Cr(1) C(1) P(1) -27.8(3) . . .
C(11) Cr(1) C(1) C(2) -148.0(2) . . .
C(11) Cr(1) C(1) C(6) 82.7(2) . . .
C(1) Cr(1) C(12) C(11) 47.9(3) . . .
C(1) Cr(1) C(12) C(13) -177.4(2) . . .
C(12) Cr(1) C(1) P(1) -55.7(4) . . .
C(12) Cr(1) C(1) C(2) -175.9(2) . . .
C(12) Cr(1) C(1) C(6) 54.8(3) . . .
C(1) Cr(1) C(13) C(12) 10.2(11) . . .
C(1) Cr(1) C(13) C(14) 144.2(9) . . .
C(13) Cr(1) C(1) P(1) -64.0(10) . . .
C(13) Cr(1) C(1) C(2) 175.8(8) . . .
C(13) Cr(1) C(1) C(6) 46.5(10) . . .
C(1) Cr(1) C(14) C(13) -167.0(3) . . .
C(1) Cr(1) C(14) C(15) -35.2(5) . . .
C(14) Cr(1) C(1) P(1) 69.3(5) . . .
C(14) Cr(1) C(1) C(2) -50.9(4) . . .
C(14) Cr(1) C(1) C(6) 179.9(3) . . .
C(1) Cr(1) C(15) C(14) 161.4(3) . . .
C(1) Cr(1) C(15) C(16) -65.5(3) . . .
C(15) Cr(1) C(1) P(1) 46.2(4) . . .
C(15) Cr(1) C(1) C(2) -74.0(3) . . .
C(15) Cr(1) C(1) C(6) 156.7(2) . . .
C(1) Cr(1) C(16) C(11) -101.0(3) . . .
C(1) Cr(1) C(16) C(15) 124.3(3) . . .
C(16) Cr(1) C(1) P(1) 11.5(3) . . .
C(16) Cr(1) C(1) C(2) -108.7(2) . . .
C(16) Cr(1) C(1) C(6) 122.0(2) . . .
C(2) Cr(1) C(3) C(4) 134.0(4) . . .
C(3) Cr(1) C(2) C(1) -133.7(4) . . .
C(2) Cr(1) C(4) C(3) -28.2(3) . . .
C(2) Cr(1) C(4) C(5) 105.1(3) . . .
C(4) Cr(1) C(2) C(1) -105.3(2) . . .
C(4) Cr(1) C(2) C(3) 28.4(2) . . .
C(2) Cr(1) C(5) C(4) -65.4(3) . . .
C(2) Cr(1) C(5) C(6) 67.0(3) . . .
C(5) Cr(1) C(2) C(1) -68.7(2) . . .
C(5) Cr(1) C(2) C(3) 65.0(3) . . .
C(2) Cr(1) C(6) C(1) 31.8(2) . . .
C(2) Cr(1) C(6) C(5) -103.5(3) . . .
C(6) Cr(1) C(2) C(1) -31.1(2) . . .
C(6) Cr(1) C(2) C(3) 102.6(3) . . .
C(2) Cr(1) C(11) P(2) -50.1(4) . . .
C(2) Cr(1) C(11) C(12) -172.6(3) . . .
C(2) Cr(1) C(11) C(16) 57.6(3) . . .
C(11) Cr(1) C(2) C(1) 45.4(3) . . .
C(11) Cr(1) C(2) C(3) 179.1(3) . . .
C(2) Cr(1) C(12) C(11) 32.6(12) . . .
C(2) Cr(1) C(12) C(13) 167.3(10) . . .
C(12) Cr(1) C(2) C(1) 18.2(12) . . .
C(12) Cr(1) C(2) C(3) 151.9(10) . . .
C(2) Cr(1) C(13) C(12) -175.4(3) . . .
C(2) Cr(1) C(13) C(14) -41.5(5) . . .
C(13) Cr(1) C(2) C(1) -178.3(3) . . .
C(13) Cr(1) C(2) C(3) -44.6(5) . . .
C(2) Cr(1) C(14) C(13) 159.0(2) . . .
C(2) Cr(1) C(14) C(15) -69.2(3) . . .
C(14) Cr(1) C(2) C(1) 154.0(2) . . .
C(14) Cr(1) C(2) C(3) -72.3(3) . . .
C(2) Cr(1) C(15) C(14) 122.9(3) . . .
C(2) Cr(1) C(15) C(16) -104.0(3) . . .
C(15) Cr(1) C(2) C(1) 118.2(2) . . .
C(15) Cr(1) C(2) C(3) -108.1(3) . . .
C(2) Cr(1) C(16) C(11) -140.1(2) . . .
C(2) Cr(1) C(16) C(15) 85.3(3) . . .
C(16) Cr(1) C(2) C(1) 79.2(2) . . .
C(16) Cr(1) C(2) C(3) -147.1(3) . . .
C(3) Cr(1) C(4) C(5) 133.3(4) . . .
C(4) Cr(1) C(3) C(2) -134.0(4) . . .
C(3) Cr(1) C(5) C(4) -28.8(3) . . .
C(3) Cr(1) C(5) C(6) 103.5(3) . . .
C(5) Cr(1) C(3) C(2) -105.5(3) . . .
C(5) Cr(1) C(3) C(4) 28.5(2) . . .
C(3) Cr(1) C(6) C(1) 69.0(2) . . .
C(3) Cr(1) C(6) C(5) -66.3(3) . . .
C(6) Cr(1) C(3) C(2) -67.8(3) . . .
C(6) Cr(1) C(3) C(4) 66.2(3) . . .
C(3) Cr(1) C(11) P(2) -46.7(14) . . .
C(3) Cr(1) C(11) C(12) -169.2(11) . . .
C(3) Cr(1) C(11) C(16) 61.0(13) . . .
C(11) Cr(1) C(3) C(2) -4.0(13) . . .
C(11) Cr(1) C(3) C(4) 129.9(11) . . .
C(3) Cr(1) C(12) C(11) 176.6(3) . . .
C(3) Cr(1) C(12) C(13) -48.8(5) . . .
C(12) Cr(1) C(3) C(2) -170.4(3) . . .
C(12) Cr(1) C(3) C(4) -36.4(5) . . .
C(3) Cr(1) C(13) C(12) 155.1(2) . . .
C(3) Cr(1) C(13) C(14) -70.9(3) . . .
C(13) Cr(1) C(3) C(2) 157.4(3) . . .
C(13) Cr(1) C(3) C(4) -68.7(3) . . .
C(3) Cr(1) C(14) C(13) 122.4(3) . . .
C(3) Cr(1) C(14) C(15) -105.8(3) . . .
C(14) Cr(1) C(3) C(2) 120.6(3) . . .
C(14) Cr(1) C(3) C(4) -105.4(3) . . .
C(3) Cr(1) C(15) C(14) 84.9(3) . . .
C(3) Cr(1) C(15) C(16) -142.0(3) . . .
C(15) Cr(1) C(3) C(2) 81.7(3) . . .
C(15) Cr(1) C(3) C(4) -144.3(3) . . .
C(3) Cr(1) C(16) C(11) -168.6(2) . . .
C(3) Cr(1) C(16) C(15) 56.7(4) . . .
C(16) Cr(1) C(3) C(2) 48.4(4) . . .
C(16) Cr(1) C(3) C(4) -177.7(3) . . .
C(4) Cr(1) C(5) C(6) 132.3(4) . . .
C(5) Cr(1) C(4) C(3) -133.3(4) . . .
C(4) Cr(1) C(6) C(1) 106.3(3) . . .
C(4) Cr(1) C(6) C(5) -29.0(3) . . .
C(6) Cr(1) C(4) C(3) -103.8(3) . . .
C(6) Cr(1) C(4) C(5) 29.6(3) . . .
C(4) Cr(1) C(11) P(2) 72.7(4) . . .
C(4) Cr(1) C(11) C(12) -49.8(4) . . .
C(4) Cr(1) C(11) C(16) -179.6(3) . . .
C(11) Cr(1) C(4) C(3) -167.1(3) . . .
C(11) Cr(1) C(4) C(5) -33.8(5) . . .
C(4) Cr(1) C(12) C(11) 152.4(2) . . .
C(4) Cr(1) C(12) C(13) -72.9(3) . . .
C(12) Cr(1) C(4) C(3) 161.1(3) . . .
C(12) Cr(1) C(4) C(5) -65.6(3) . . .
C(4) Cr(1) C(13) C(12) 119.3(3) . . .
C(4) Cr(1) C(13) C(14) -106.7(3) . . .
C(13) Cr(1) C(4) C(3) 124.0(3) . . .
C(13) Cr(1) C(4) C(5) -102.7(3) . . .
C(4) Cr(1) C(14) C(13) 83.5(3) . . .
C(4) Cr(1) C(14) C(15) -144.6(3) . . .
C(14) Cr(1) C(4) C(3) 85.2(3) . . .
C(14) Cr(1) C(4) C(5) -141.5(3) . . .
C(4) Cr(1) C(15) C(14) 53.2(4) . . .
C(4) Cr(1) C(15) C(16) -173.7(3) . . .
C(15) Cr(1) C(4) C(3) 53.7(4) . . .
C(15) Cr(1) C(4) C(5) -172.9(3) . . .
C(4) Cr(1) C(16) C(11) 178.1(17) . . .
C(4) Cr(1) C(16) C(15) 43.5(19) . . .
C(16) Cr(1) C(4) C(3) 15.0(19) . . .
C(16) Cr(1) C(4) C(5) 148.4(17) . . .
C(5) Cr(1) C(6) C(1) 135.3(4) . . .
C(6) Cr(1) C(5) C(4) -132.3(4) . . .
C(5) Cr(1) C(11) P(2) 51.0(3) . . .
C(5) Cr(1) C(11) C(12) -71.5(3) . . .
C(5) Cr(1) C(11) C(16) 158.7(2) . . .
C(11) Cr(1) C(5) C(4) 160.9(3) . . .
C(11) Cr(1) C(5) C(6) -66.8(3) . . .
C(5) Cr(1) C(12) C(11) 118.3(3) . . .
C(5) Cr(1) C(12) C(13) -107.1(3) . . .
C(12) Cr(1) C(5) C(4) 124.7(3) . . .
C(12) Cr(1) C(5) C(6) -103.0(3) . . .
C(5) Cr(1) C(13) C(12) 80.9(3) . . .
C(5) Cr(1) C(13) C(14) -145.1(2) . . .
C(13) Cr(1) C(5) C(4) 86.6(3) . . .
C(13) Cr(1) C(5) C(6) -141.1(3) . . .
C(5) Cr(1) C(14) C(13) 50.9(4) . . .
C(5) Cr(1) C(14) C(15) -177.2(3) . . .
C(14) Cr(1) C(5) C(4) 56.5(4) . . .
C(14) Cr(1) C(5) C(6) -171.2(3) . . .
C(5) Cr(1) C(15) C(14) 16.1(18) . . .
C(5) Cr(1) C(15) C(16) 149.2(16) . . .
C(15) Cr(1) C(5) C(4) 42.5(18) . . .
C(15) Cr(1) C(5) C(6) 174.8(15) . . .
C(5) Cr(1) C(16) C(11) -38.5(5) . . .
C(5) Cr(1) C(16) C(15) -173.2(3) . . .
C(16) Cr(1) C(5) C(4) -173.9(3) . . .
C(16) Cr(1) C(5) C(6) -41.6(5) . . .
C(6) Cr(1) C(11) P(2) 16.0(3) . . .
C(6) Cr(1) C(11) C(12) -106.5(3) . . .
C(6) Cr(1) C(11) C(16) 123.7(2) . . .
C(11) Cr(1) C(6) C(1) -102.9(2) . . .
C(11) Cr(1) C(6) C(5) 121.8(3) . . .
C(6) Cr(1) C(12) C(11) 79.7(3) . . .
C(6) Cr(1) C(12) C(13) -145.7(2) . . .
C(12) Cr(1) C(6) C(1) -140.4(2) . . .
C(12) Cr(1) C(6) C(5) 84.2(3) . . .
C(6) Cr(1) C(13) C(12) 48.6(3) . . .
C(6) Cr(1) C(13) C(14) -177.4(2) . . .
C(13) Cr(1) C(6) C(1) -169.1(2) . . .
C(13) Cr(1) C(6) C(5) 55.6(3) . . .
C(6) Cr(1) C(14) C(13) 12.4(14) . . .
C(6) Cr(1) C(14) C(15) 144.3(12) . . .
C(14) Cr(1) C(6) C(1) -179.5(12) . . .
C(14) Cr(1) C(6) C(5) 45.1(13) . . .
C(6) Cr(1) C(15) C(14) -170.1(3) . . .
C(6) Cr(1) C(15) C(16) -37.0(5) . . .
C(15) Cr(1) C(6) C(1) -43.4(5) . . .
C(15) Cr(1) C(6) C(5) -178.8(3) . . .
C(6) Cr(1) C(16) C(11) -65.4(3) . . .
C(6) Cr(1) C(16) C(15) 159.9(3) . . .
C(16) Cr(1) C(6) C(1) -67.7(3) . . .
C(16) Cr(1) C(6) C(5) 157.0(3) . . .
C(11) Cr(1) C(12) C(13) 134.6(4) . . .
C(12) Cr(1) C(11) P(2) 122.5(4) . . .
C(12) Cr(1) C(11) C(16) -129.8(4) . . .
C(11) Cr(1) C(13) C(12) -28.0(2) . . .
C(11) Cr(1) C(13) C(14) 106.0(3) . . .
C(13) Cr(1) C(11) P(2) 150.6(3) . . .
C(13) Cr(1) C(11) C(12) 28.1(3) . . .
C(13) Cr(1) C(11) C(16) -101.7(3) . . .
C(11) Cr(1) C(14) C(13) -65.1(3) . . .
C(11) Cr(1) C(14) C(15) 66.7(3) . . .
C(14) Cr(1) C(11) P(2) -172.6(3) . . .
C(14) Cr(1) C(11) C(12) 64.9(3) . . .
C(14) Cr(1) C(11) C(16) -64.9(3) . . .
C(11) Cr(1) C(15) C(14) -104.7(3) . . .
C(11) Cr(1) C(15) C(16) 28.4(2) . . .
C(15) Cr(1) C(11) P(2) -135.6(3) . . .
C(15) Cr(1) C(11) C(12) 101.8(3) . . .
C(15) Cr(1) C(11) C(16) -28.0(2) . . .
C(11) Cr(1) C(16) C(15) -134.7(4) . . .
C(16) Cr(1) C(11) P(2) -107.7(4) . . .
C(16) Cr(1) C(11) C(12) 129.8(4) . . .
C(12) Cr(1) C(13) C(14) 133.9(4) . . .
C(13) Cr(1) C(12) C(11) -134.6(4) . . .
C(12) Cr(1) C(14) C(13) -28.4(2) . . .
C(12) Cr(1) C(14) C(15) 103.4(3) . . .
C(14) Cr(1) C(12) C(11) -106.2(3) . . .
C(14) Cr(1) C(12) C(13) 28.4(2) . . .
C(12) Cr(1) C(15) C(14) -67.0(3) . . .
C(12) Cr(1) C(15) C(16) 66.1(3) . . .
C(15) Cr(1) C(12) C(11) -68.9(3) . . .
C(15) Cr(1) C(12) C(13) 65.8(3) . . .
C(12) Cr(1) C(16) C(11) 30.6(2) . . .
C(12) Cr(1) C(16) C(15) -104.1(3) . . .
C(16) Cr(1) C(12) C(11) -31.3(3) . . .
C(16) Cr(1) C(12) C(13) 103.3(3) . . .
C(13) Cr(1) C(14) C(15) 131.9(4) . . .
C(14) Cr(1) C(13) C(12) -133.9(4) . . .
C(13) Cr(1) C(15) C(14) -29.7(3) . . .
C(13) Cr(1) C(15) C(16) 103.4(3) . . .
C(15) Cr(1) C(13) C(12) -104.4(3) . . .
C(15) Cr(1) C(13) C(14) 29.5(3) . . .
C(13) Cr(1) C(16) C(11) 68.2(3) . . .
C(13) Cr(1) C(16) C(15) -66.5(3) . . .
C(16) Cr(1) C(13) C(12) -66.7(3) . . .
C(16) Cr(1) C(13) C(14) 67.3(3) . . .
C(14) Cr(1) C(15) C(16) 133.1(4) . . .
C(15) Cr(1) C(14) C(13) -131.9(4) . . .
C(14) Cr(1) C(16) C(11) 105.9(3) . . .
C(14) Cr(1) C(16) C(15) -28.8(3) . . .
C(16) Cr(1) C(14) C(13) -102.8(3) . . .
C(16) Cr(1) C(14) C(15) 29.1(3) . . .
C(15) Cr(1) C(16) C(11) 134.7(4) . . .
C(16) Cr(1) C(15) C(14) -133.1(4) . . .
W(1) P(1) C(1) Cr(1) 50.4(3) . . .
W(1) P(1) C(1) C(2) 144.9(3) . . .
W(1) P(1) C(1) C(6) -37.8(4) . . .
W(1) P(1) C(7) C(8) -173.8(3) . . .
W(1) P(1) C(9) C(10) -52.4(5) . . .
C(1) P(1) C(7) C(8) 61.3(4) . . .
C(7) P(1) C(1) Cr(1) 169.2(3) . . .
C(7) P(1) C(1) C(2) -96.4(4) . . .
C(7) P(1) C(1) C(6) 81.0(4) . . .
C(1) P(1) C(9) C(10) 86.6(4) . . .
C(9) P(1) C(1) Cr(1) -90.9(3) . . .
C(9) P(1) C(1) C(2) 3.5(5) . . .
C(9) P(1) C(1) C(6) -179.2(4) . . .
C(7) P(1) C(9) C(10) -174.8(4) . . .
C(9) P(1) C(7) C(8) -42.4(4) . . .
W(1) P(2) C(11) Cr(1) 42.0(3) . . .
W(1) P(2) C(11) C(12) 137.5(4) . . .
W(1) P(2) C(11) C(16) -43.4(4) . . .
W(1) P(2) C(17) C(18) -57.1(4) . . .
W(1) P(2) C(19) C(20) -176.0(3) . . .
C(11) P(2) C(17) C(18) 82.0(3) . . .
C(17) P(2) C(11) Cr(1) -98.5(3) . . .
C(17) P(2) C(11) C(12) -3.0(5) . . .
C(17) P(2) C(11) C(16) 176.1(3) . . .
C(11) P(2) C(19) C(20) 57.2(4) . . .
C(19) P(2) C(11) Cr(1) 160.8(3) . . .
C(19) P(2) C(11) C(12) -103.7(4) . . .
C(19) P(2) C(11) C(16) 75.4(4) . . .
C(17) P(2) C(19) C(20) -44.8(4) . . .
C(19) P(2) C(17) C(18) -179.0(3) . . .
W(1) P(3) C(22) C(23) -140.6(3) . . .
W(1) P(3) C(22) C(27) 38.6(5) . . .
W(1) P(3) C(28) C(29) 76.0(4) . . .
W(1) P(3) C(28) C(33) -98.5(4) . . .
C(21) P(3) C(22) C(23) -14.1(5) . . .
C(21) P(3) C(22) C(27) 165.1(4) . . .
C(21) P(3) C(28) C(29) -46.0(4) . . .
C(21) P(3) C(28) C(33) 139.5(4) . . .
C(22) P(3) C(28) C(29) -148.4(4) . . .
C(22) P(3) C(28) C(33) 37.1(4) . . .
C(28) P(3) C(22) C(23) 83.6(4) . . .
C(28) P(3) C(22) C(27) -97.1(4) . . .
W(1) P(4) C(35) C(36) 27.8(5) . . .
W(1) P(4) C(35) C(40) -148.4(3) . . .
W(1) P(4) C(41) C(42) 69.1(3) . . .
W(1) P(4) C(41) C(46) -111.9(3) . . .
C(34) P(4) C(35) C(36) 155.9(4) . . .
C(34) P(4) C(35) C(40) -20.3(5) . . .
C(34) P(4) C(41) C(42) -52.2(4) . . .
C(34) P(4) C(41) C(46) 126.7(4) . . .
C(35) P(4) C(41) C(42) -155.5(3) . . .
C(35) P(4) C(41) C(46) 23.4(4) . . .
C(41) P(4) C(35) C(36) -107.4(4) . . .
C(41) P(4) C(35) C(40) 76.4(4) . . .
C(47) O(1) C(47) C(48) -171(2) . 3_765 3_765
C(47) O(1) C(47) C(49) -52(2) . 3_765 .
C(47) O(1) C(47) C(50) -179.5(18) . 3_765 .
C(47) O(1) C(47) C(48) -3.8(18) 3_765 . .
C(47) O(1) C(47) C(49) -118(2) 3_765 . 3_765
C(47) O(1) C(47) C(50) -2(7) 3_765 . 3_765
C(47) O(1) C(48) C(47) 60(14) . 3_765 3_765
C(47) O(1) C(48) C(49) 176(15) . 3_765 3_765
C(47) O(1) C(48) C(50) 64(15) . 3_765 .
C(48) O(1) C(47) O(1) -59(15) 3_765 . 3_765
C(48) O(1) C(47) C(48) -63(15) 3_765 . .
C(48) O(1) C(47) C(49) -177(11) 3_765 . 3_765
C(48) O(1) C(47) C(50) -61(19) 3_765 . 3_765
C(47) O(1) C(49) C(48) -179(4) . 3_765 3_765
C(47) O(1) C(49) C(50) -9.6(16) . 3_765 3_765
C(49) O(1) C(47) O(1) 118(2) 3_765 . 3_765
C(49) O(1) C(47) C(48) 114(2) 3_765 . .
C(49) O(1) C(47) C(50) 116(10) 3_765 . 3_765
C(47) O(1) C(50) C(49) -24(2) . . .
C(47) O(1) C(50) C(47) 1(2) . . 3_765
C(47) O(1) C(50) C(48) -170(3) . . 3_765
C(50) O(1) C(47) O(1) -0.3(12) . . 3_765
C(50) O(1) C(47) C(48) -4(2) . . .
C(50) O(1) C(47) C(49) -118(2) . . 3_765
C(50) O(1) C(47) C(50) -2(7) . . 3_765
C(47) O(1) C(48) C(49) 116(6) 3_765 3_765 3_765
C(47) O(1) C(48) C(50) 4.5(17) 3_765 3_765 .
C(48) O(1) C(47) O(1) 171(2) 3_765 3_765 3_765
C(48) O(1) C(47) C(49) 119(3) 3_765 3_765 .
C(48) O(1) C(47) C(50) -8(3) 3_765 3_765 .
C(47) O(1) C(49) C(48) -112(6) 3_765 3_765 3_765
C(47) O(1) C(49) C(50) 57.6(19) 3_765 3_765 3_765
C(47) O(1) C(49) C(47) 67(2) 3_765 3_765 .
C(49) O(1) C(47) O(1) -31.8(18) 3_765 3_765 3_765
C(49) O(1) C(47) C(48) 157(3) 3_765 3_765 3_765
C(49) O(1) C(47) C(49) -84(2) 3_765 3_765 .
C(49) O(1) C(47) C(50) 149(2) 3_765 3_765 .
C(47) O(1) C(50) C(49) -24.2(19) 3_765 . .
C(47) O(1) C(50) C(48) -170(3) 3_765 . 3_765
C(50) O(1) C(47) O(1) 179(2) . 3_765 3_765
C(50) O(1) C(47) C(48) 8(3) . 3_765 3_765
C(50) O(1) C(47) C(49) 127(3) . 3_765 .
C(48) O(1) C(49) C(50) 169(6) 3_765 3_765 3_765
C(48) O(1) C(49) C(47) 179(4) 3_765 3_765 .
C(49) O(1) C(48) C(47) -116(6) 3_765 3_765 3_765
C(49) O(1) C(48) C(50) -112(5) 3_765 3_765 .
C(48) O(1) C(50) C(49) 146(3) 3_765 . .
C(48) O(1) C(50) C(47) 170(3) 3_765 . 3_765
C(50) O(1) C(48) C(47) -4.5(17) . 3_765 3_765
C(50) O(1) C(48) C(49) 112(5) . 3_765 3_765
C(49) O(1) C(50) C(49) -64(2) 3_765 . .
C(49) O(1) C(50) C(47) -40(3) 3_765 . 3_765
C(49) O(1) C(50) C(48) 150(3) 3_765 . 3_765
C(50) O(1) C(49) C(48) -94(6) . 3_765 3_765
C(50) O(1) C(49) C(50) 75(2) . 3_765 3_765
C(50) O(1) C(49) C(47) 85(2) . 3_765 .
Cr(1) C(1) C(2) C(3) -53.2(4) . . .
Cr(1) C(1) C(6) C(5) 51.5(4) . . .
P(1) C(1) C(2) Cr(1) -126.7(3) . . .
P(1) C(1) C(2) C(3) -179.8(3) . . .
P(1) C(1) C(6) Cr(1) 126.6(3) . . .
P(1) C(1) C(6) C(5) 178.1(4) . . .
C(2) C(1) C(6) Cr(1) -55.9(4) . . .
C(2) C(1) C(6) C(5) -4.3(7) . . .
C(6) C(1) C(2) Cr(1) 56.0(4) . . .
C(6) C(1) C(2) C(3) 2.8(7) . . .
Cr(1) C(2) C(3) C(4) -51.4(4) . . .
C(1) C(2) C(3) Cr(1) 51.7(4) . . .
C(1) C(2) C(3) C(4) 0.2(5) . . .
Cr(1) C(3) C(4) C(5) -53.1(4) . . .
C(2) C(3) C(4) Cr(1) 51.2(4) . . .
C(2) C(3) C(4) C(5) -1.9(8) . . .
Cr(1) C(4) C(5) C(6) -52.9(4) . . .
C(3) C(4) C(5) Cr(1) 53.4(4) . . .
C(3) C(4) C(5) C(6) 0.4(7) . . .
Cr(1) C(5) C(6) C(1) -50.8(4) . . .
C(4) C(5) C(6) Cr(1) 53.6(4) . . .
C(4) C(5) C(6) C(1) 2.8(7) . . .
Cr(1) C(11) C(12) C(13) -53.0(4) . . .
Cr(1) C(11) C(16) C(15) 51.3(4) . . .
P(2) C(11) C(12) Cr(1) -126.7(4) . . .
P(2) C(11) C(12) C(13) -179.7(3) . . .
P(2) C(11) C(16) Cr(1) 126.4(3) . . .
P(2) C(11) C(16) C(15) 177.7(4) . . .
C(12) C(11) C(16) Cr(1) -54.4(4) . . .
C(12) C(11) C(16) C(15) -3.1(7) . . .
C(16) C(11) C(12) Cr(1) 54.2(4) . . .
C(16) C(11) C(12) C(13) 1.2(7) . . .
Cr(1) C(12) C(13) C(14) -51.1(4) . . .
C(11) C(12) C(13) Cr(1) 52.8(4) . . .
C(11) C(12) C(13) C(14) 1.7(7) . . .
Cr(1) C(13) C(14) C(15) -53.8(4) . . .
C(12) C(13) C(14) Cr(1) 51.0(4) . . .
C(12) C(13) C(14) C(15) -2.8(7) . . .
Cr(1) C(14) C(15) C(16) -53.5(4) . . .
C(13) C(14) C(15) Cr(1) 54.4(4) . . .
C(13) C(14) C(15) C(16) 0.9(8) . . .
Cr(1) C(15) C(16) C(11) -51.5(4) . . .
C(14) C(15) C(16) Cr(1) 53.6(4) . . .
C(14) C(15) C(16) C(11) 2.1(7) . . .
P(3) C(22) C(23) C(24) 179.0(4) . . .
P(3) C(22) C(27) C(26) -179.3(4) . . .
C(23) C(22) C(27) C(26) -0.1(6) . . .
C(27) C(22) C(23) C(24) -0.3(6) . . .
C(22) C(23) C(24) C(25) 1.0(8) . . .
C(23) C(24) C(25) C(26) -1.5(8) . . .
C(24) C(25) C(26) C(27) 1.2(7) . . .
C(25) C(26) C(27) C(22) -0.4(7) . . .
P(3) C(28) C(29) C(30) -177.2(4) . . .
P(3) C(28) C(33) C(32) 177.0(4) . . .
C(29) C(28) C(33) C(32) 2.2(7) . . .
C(33) C(28) C(29) C(30) -2.5(7) . . .
C(28) C(29) C(30) C(31) 1.5(8) . . .
C(29) C(30) C(31) C(32) -0.1(7) . . .
C(30) C(31) C(32) C(33) -0.1(7) . . .
C(31) C(32) C(33) C(28) -1.0(8) . . .
P(4) C(35) C(36) C(37) -174.8(4) . . .
P(4) C(35) C(40) C(39) 173.6(4) . . .
C(36) C(35) C(40) C(39) -2.8(7) . . .
C(40) C(35) C(36) C(37) 1.6(7) . . .
C(35) C(36) C(37) C(38) -0.4(8) . . .
C(36) C(37) C(38) C(39) 0.4(8) . . .
C(37) C(38) C(39) C(40) -1.6(8) . . .
C(38) C(39) C(40) C(35) 2.9(8) . . .
P(4) C(41) C(42) C(43) 179.3(3) . . .
P(4) C(41) C(46) C(45) 179.1(3) . . .
C(42) C(41) C(46) C(45) -1.9(7) . . .
C(46) C(41) C(42) C(43) 0.2(5) . . .
C(41) C(42) C(43) C(44) 1.5(7) . . .
C(42) C(43) C(44) C(45) -1.5(7) . . .
C(43) C(44) C(45) C(46) -0.2(6) . . .
C(44) C(45) C(46) C(41) 1.9(7) . . .
O(1) C(47) C(48) O(1) 9(2) . . 3_765
O(1) C(47) C(48) C(49) 23.3(17) . . .
O(1) C(47) C(48) C(50) 179(2) . . 3_765
O(1) C(47) C(49) C(48) 0.2(8) . 3_765 3_765
O(1) C(47) C(49) C(50) 158(3) . 3_765 3_765
O(1) C(47) C(50) O(1) 2(6) . 3_765 3_765
O(1) C(47) C(50) C(49) -103(10) . 3_765 3_765
O(1) C(47) C(50) C(48) -3(8) . 3_765 .
O(1) C(47) C(48) C(49) 13.9(18) 3_765 . .
O(1) C(47) C(48) C(50) 170(4) 3_765 . 3_765
O(1) C(47) C(49) O(1) -72(2) 3_765 3_765 .
O(1) C(47) C(49) C(48) -72(2) 3_765 3_765 3_765
O(1) C(47) C(49) C(50) 86(3) 3_765 3_765 3_765
O(1) C(47) C(50) C(49) -105(3) 3_765 3_765 3_765
O(1) C(47) C(50) C(48) -4.3(17) 3_765 3_765 .
C(48) C(47) C(49) O(1) -97(2) . 3_765 .
C(48) C(47) C(49) C(48) -97(2) . 3_765 3_765
C(48) C(47) C(49) C(50) 62(3) . 3_765 3_765
C(49) C(47) C(48) O(1) 72(3) 3_765 . 3_765
C(49) C(47) C(48) C(49) 86(2) 3_765 . .
C(49) C(47) C(48) C(50) -118(4) 3_765 . 3_765
C(48) C(47) C(50) O(1) 4.3(17) . 3_765 3_765
C(48) C(47) C(50) C(49) -101(3) . 3_765 3_765
C(50) C(47) C(48) O(1) -170(4) 3_765 . 3_765
C(50) C(47) C(48) C(49) -156(3) 3_765 . .
C(49) C(47) C(50) O(1) 105(3) 3_765 3_765 3_765
C(49) C(47) C(50) C(48) 101(3) 3_765 3_765 .
C(50) C(47) C(49) O(1) -158(3) 3_765 3_765 .
C(50) C(47) C(49) C(48) -158(3) 3_765 3_765 3_765
O(1) C(48) C(49) C(50) 12(6) 3_765 . .
O(1) C(48) C(49) C(47) 1(4) 3_765 . 3_765
O(1) C(48) C(50) C(49) 36(3) 3_765 3_765 3_765
O(1) C(48) C(50) C(47) 10(3) 3_765 3_765 .
C(47) C(48) C(49) O(1) -60(6) . . 3_765
C(47) C(48) C(49) C(50) -48.6(18) . . .
C(47) C(48) C(49) C(47) -59(2) . . 3_765
C(47) C(48) C(50) O(1) -10(3) . 3_765 3_765
C(47) C(48) C(50) C(49) 26(2) . 3_765 3_765
C(49) C(48) C(50) O(1) 14.6(18) . 3_765 3_765
C(49) C(48) C(50) C(49) 50(2) . 3_765 3_765
C(49) C(48) C(50) C(47) 24(3) . 3_765 .
C(50) C(48) C(49) O(1) -71(6) 3_765 . 3_765
C(50) C(48) C(49) C(50) -59(2) 3_765 . .
C(50) C(48) C(49) C(47) -70(2) 3_765 . 3_765
O(1) C(49) C(50) O(1) 48.7(17) 3_765 . .
O(1) C(49) C(50) C(47) -23(4) 3_765 . 3_765
O(1) C(49) C(50) C(48) 63(2) 3_765 . 3_765
C(47) C(49) C(50) O(1) 72(4) 3_765 . .
C(47) C(49) C(50) C(48) 87(4) 3_765 . 3_765
C(48) C(49) C(50) O(1) 46.6(18) . . .
C(48) C(49) C(50) C(47) -25(4) . . 3_765
C(48) C(49) C(50) C(48) 61(2) . . 3_765
